data_1570894
loop_
_publ_author_name
'Xiang, Huixin'
'Cheng, Ranran'
'Ruan, Chenhao'
'Meng, Changqing'
'Gan, Yuzheng'
'Cheng, Wanyu'
'Zhao, Yue'
'Xu, Cong-Qiao'
'Li, Jun'
'Yao, Chuanhao'

_publ_section_title
;
 A homologous series of macrocyclic Ni clusters: synthesis, structures,
 and catalytic properties.
;
_journal_issue 9
_journal_name_full Nanoscale
_journal_page_first 4563
_journal_page_last 4570
_journal_paper_doi 10.1039/d3nr06015b
_journal_volume 16
_journal_year 2024
_chemical_absolute_configuration ad
_chemical_formula_moiety 'C168 H168 Ni12 S24'
_chemical_formula_sum 'C168 H168 Ni12 S24'
_chemical_formula_weight 3660.97
_chemical_name_systematic Ni12(pMPT)24
_space_group_crystal_system triclinic
_space_group_IT_number 1
_space_group_name_Hall 'P 1'
_space_group_name_H-M_alt 'P 1'
_atom_sites_solution_hydrogens mixed
_atom_sites_solution_primary dual
_audit_creation_date 2022-03-27
_audit_creation_method
;
Olex2 1.5
(compiled 2021.12.09 svn.r5202d8cf for OlexSys, GUI svn.r6439)
;
_audit_update_record
;
2023-11-15 deposited with the CCDC.	2024-02-02 downloaded from the CCDC.
;
_cell_angle_alpha 87.841(4)
_cell_angle_beta 81.039(4)
_cell_angle_gamma 82.464(4)
_cell_formula_units_Z 1
_cell_length_a 15.8579(17)
_cell_length_b 19.165(2)
_cell_length_c 19.177(2)
_cell_measurement_reflns_used 9211
_cell_measurement_temperature 193.00
_cell_measurement_theta_max 24.20
_cell_measurement_theta_min 2.18
_cell_volume 5706.5(10)
_computing_cell_refinement 'SAINT V8.40B (Bruker, 2019)'
_computing_data_collection 'APEX3 V2019.11-0 (Bruker, 2019)'
_computing_data_reduction 'SAINT V8.40B (Bruker, 2019)'
_computing_molecular_graphics 'Olex2 1.5 (Dolomanov et al., 2009)'
_computing_publication_material 'Olex2 1.5 (Dolomanov et al., 2009)'
_computing_structure_refinement 'SHELXL 2019/2 (Sheldrick, 2015)'
_computing_structure_solution 'SHELXT 2018/2 (Sheldrick, 2018)'
_diffrn_ambient_temperature 193.00
_diffrn_detector CPAD
_diffrn_detector_area_resol_mean 7.41
_diffrn_detector_type 'Bruker PHOTON III'
_diffrn_measured_fraction_theta_full 0.983
_diffrn_measured_fraction_theta_max 0.975
_diffrn_measurement_device 'four-circle diffractometer'
_diffrn_measurement_device_type 'Bruker D8 VENTURE dual wavelength Mo/Cu'
_diffrn_measurement_method '\w and \f scans'
_diffrn_radiation_monochromator 'Helios Multi-layer Optic'
_diffrn_radiation_probe x-ray
_diffrn_radiation_type MoK\a
_diffrn_radiation_wavelength 0.71073
_diffrn_reflns_av_R_equivalents 0.0894
_diffrn_reflns_av_unetI/netI 0.0773
_diffrn_reflns_Laue_measured_fraction_full 0.983
_diffrn_reflns_Laue_measured_fraction_max 0.975
_diffrn_reflns_limit_h_max 20
_diffrn_reflns_limit_h_min -20
_diffrn_reflns_limit_k_max 24
_diffrn_reflns_limit_k_min -24
_diffrn_reflns_limit_l_max 24
_diffrn_reflns_limit_l_min -24
_diffrn_reflns_number 199143
_diffrn_reflns_point_group_measured_fraction_full 0.936
_diffrn_reflns_point_group_measured_fraction_max 0.920
_diffrn_reflns_theta_full 25.242
_diffrn_reflns_theta_max 27.631
_diffrn_reflns_theta_min 2.938
_diffrn_source 'microfocus sealed X-ray tube'
_diffrn_source_current 1.4
_diffrn_source_power 0.07
_diffrn_source_type 'Incoatec I\ms DIAMOND'
_diffrn_source_voltage 50.0
_diffrn_standards_number 0
_exptl_absorpt_coefficient_mu 1.220
_exptl_absorpt_correction_T_max 0.7456
_exptl_absorpt_correction_T_min 0.4804
_exptl_absorpt_correction_type multi-scan
_exptl_absorpt_process_details
;
SADABS-2016/2 (Bruker,2016/2) was used for absorption correction.
wR2(int) was 0.1483 before and 0.0856 after correction.
The Ratio of minimum to maximum transmission is 0.6443.
The \l/2 correction factor is Not present.
;
_exptl_crystal_density_diffrn 1.065
_exptl_crystal_description block
_exptl_crystal_F_000 1896
_exptl_crystal_size_max 0.15
_exptl_crystal_size_mid 0.12
_exptl_crystal_size_min 0.1
_refine_diff_density_max 2.176
_refine_diff_density_min -0.871
_refine_diff_density_rms 0.136
_refine_ls_abs_structure_details
;
 Refined as an inversion twin.
;
_refine_ls_abs_structure_Flack 0.33(2)
_refine_ls_extinction_method none
_refine_ls_goodness_of_fit_ref 1.022
_refine_ls_hydrogen_treatment constr
_refine_ls_matrix_type full
_refine_ls_number_parameters 1705
_refine_ls_number_reflns 48857
_refine_ls_number_restraints 2021
_refine_ls_restrained_S_all 1.025
_refine_ls_R_factor_all 0.1108
_refine_ls_R_factor_gt 0.0892
_refine_ls_shift/su_max 0.020
_refine_ls_shift/su_mean 0.000
_refine_ls_structure_factor_coef Fsqd
_refine_ls_weighting_details 'w=1/[\s^2^(Fo^2^)+(0.1731P)^2^+11.7613P] where P=(Fo^2^+2Fc^2^)/3'
_refine_ls_weighting_scheme calc
_refine_ls_wR_factor_gt 0.2578
_refine_ls_wR_factor_ref 0.2765
_reflns_Friedel_coverage 0.888
_reflns_Friedel_fraction_full 0.889
_reflns_Friedel_fraction_max 0.866
_reflns_number_gt 37207
_reflns_number_total 48857
_reflns_threshold_expression 'I > 2\s(I)'
_cod_data_source_file d3nr06015b2.cif
_cod_data_source_block a
_cod_depositor_comments
;
The following automatic conversions were performed:

data item '_diffrn_radiation_probe' value 'X-ray' was changed to
'x-ray' in accordance with the
/home/data/users/saulius/crontab/automatic-downloads/rss-feeds/RSC/lib/dictionaries/cif_core.dic
dictionary named 'cif_core.dic' version 2.4.2 last updated on
2011-04-26.

Automatic conversion script
Id: cif_fix_values 8170 2020-07-09 18:12:32Z antanas 

 Adding full bibliography for 1570892--1570895.cif.
;
_cod_original_cell_volume 5706.5(11)
_cod_database_code 1570894
_shelx_shelxl_version_number 2019/2
_shelx_space_group_comment
;
The symmetry employed for this shelxl refinement is uniquely defined
by the following loop, which should always be used as a source of
symmetry information in preference to the above space-group names.
They are only intended as comments.
;
_shelx_estimated_absorpt_t_max 0.888
_shelx_estimated_absorpt_t_min 0.838
_olex2_refinement_description
;
1. Twinned data refinement
 Scales: 0.67(2)
 0.33(2)
2. Fixed Uiso
 At 1.2 times of:
  All C(H) groups
 At 1.5 times of:
  All C(H,H,H) groups
3. Restrained distances
 C156-C124
 1.53 with sigma of 0.005
 C123-C156 \\sim C156-C119
 with sigma of 0.02
4. Uiso/Uaniso restraints and constraints
C1 \\sim C2 \\sim C3 \\sim C4 \\sim C5 \\sim C6 \\sim C7 \\sim C8 \\sim C9
\\sim C10 \\sim C11 \\sim C12 \\sim C13 \\sim C14 \\sim C15 \\sim C16 \\sim C17
\\sim C18 \\sim C19 \\sim C20 \\sim C21 \\sim C22 \\sim C23 \\sim C24 \\sim C25
\\sim C26 \\sim C27 \\sim C28 \\sim C29 \\sim C30 \\sim C31 \\sim C32 \\sim C33
\\sim C34 \\sim C35 \\sim C36 \\sim C37 \\sim C38 \\sim C39 \\sim C40 \\sim C41
\\sim C42 \\sim C43 \\sim C44 \\sim C45 \\sim C46 \\sim C47 \\sim C48 \\sim C49
\\sim C50 \\sim C51 \\sim C52 \\sim C53 \\sim C54 \\sim C55 \\sim C56 \\sim C57
\\sim C58 \\sim C59 \\sim C60 \\sim C61 \\sim C62 \\sim C63 \\sim C64 \\sim C65
\\sim C66 \\sim C67 \\sim C68 \\sim C69 \\sim C70 \\sim C71 \\sim C72 \\sim C73
\\sim C74 \\sim C75 \\sim C76 \\sim C77 \\sim C78 \\sim C79 \\sim C80 \\sim C81
\\sim C82 \\sim C83 \\sim C84 \\sim C85 \\sim C86 \\sim C87 \\sim C88 \\sim C89
\\sim C90 \\sim C91 \\sim C92 \\sim C93 \\sim C94 \\sim C95 \\sim C96 \\sim C97
\\sim C98 \\sim C99 \\sim C100 \\sim C101 \\sim C102 \\sim C103 \\sim C104
\\sim C105 \\sim C106 \\sim C107 \\sim C108 \\sim C109 \\sim C110 \\sim C111
\\sim C112 \\sim C113 \\sim C114 \\sim C115 \\sim C116 \\sim C117 \\sim C118
\\sim C119 \\sim C120 \\sim C121 \\sim C122 \\sim C123 \\sim C124 \\sim C125
\\sim C126 \\sim C127 \\sim C128 \\sim C129 \\sim C130 \\sim C131 \\sim C132
\\sim C133 \\sim C134 \\sim C135 \\sim C136 \\sim C137 \\sim C138 \\sim C139
\\sim C140 \\sim C141 \\sim C142 \\sim C143 \\sim C144 \\sim C145 \\sim C146
\\sim C147 \\sim C148 \\sim C149 \\sim C150 \\sim C151 \\sim C152 \\sim C153
\\sim C154 \\sim C155 \\sim C156 \\sim C157 \\sim C158 \\sim C159 \\sim C160
\\sim C161 \\sim C162 \\sim C163 \\sim C164 \\sim C165 \\sim C166 \\sim C167
\\sim C168: within 2A with sigma of 0.01 and sigma for terminal atoms of 0.02
within 2A
Uanis(C1) \\sim Ueq, Uanis(C2) \\sim Ueq, Uanis(C3) \\sim Ueq, Uanis(C4) \\sim
Ueq, Uanis(C5) \\sim Ueq, Uanis(C6) \\sim Ueq, Uanis(C7) \\sim Ueq, Uanis(C8)
\\sim Ueq, Uanis(C9) \\sim Ueq, Uanis(C10) \\sim Ueq, Uanis(C11) \\sim Ueq,
Uanis(C12) \\sim Ueq, Uanis(C13) \\sim Ueq, Uanis(C14) \\sim Ueq, Uanis(C15)
\\sim Ueq, Uanis(C16) \\sim Ueq, Uanis(C17) \\sim Ueq, Uanis(C18) \\sim Ueq,
Uanis(C19) \\sim Ueq, Uanis(C20) \\sim Ueq, Uanis(C21) \\sim Ueq, Uanis(C22)
\\sim Ueq, Uanis(C23) \\sim Ueq, Uanis(C24) \\sim Ueq, Uanis(C25) \\sim Ueq,
Uanis(C26) \\sim Ueq, Uanis(C27) \\sim Ueq, Uanis(C28) \\sim Ueq, Uanis(C29)
\\sim Ueq, Uanis(C30) \\sim Ueq, Uanis(C31) \\sim Ueq, Uanis(C32) \\sim Ueq,
Uanis(C33) \\sim Ueq, Uanis(C34) \\sim Ueq, Uanis(C35) \\sim Ueq, Uanis(C36)
\\sim Ueq, Uanis(C37) \\sim Ueq, Uanis(C38) \\sim Ueq, Uanis(C39) \\sim Ueq,
Uanis(C40) \\sim Ueq, Uanis(C41) \\sim Ueq, Uanis(C42) \\sim Ueq, Uanis(C43)
\\sim Ueq, Uanis(C44) \\sim Ueq, Uanis(C45) \\sim Ueq, Uanis(C46) \\sim Ueq,
Uanis(C47) \\sim Ueq, Uanis(C48) \\sim Ueq, Uanis(C49) \\sim Ueq, Uanis(C50)
\\sim Ueq, Uanis(C51) \\sim Ueq, Uanis(C52) \\sim Ueq, Uanis(C53) \\sim Ueq,
Uanis(C54) \\sim Ueq, Uanis(C55) \\sim Ueq, Uanis(C56) \\sim Ueq, Uanis(C57)
\\sim Ueq, Uanis(C58) \\sim Ueq, Uanis(C59) \\sim Ueq, Uanis(C60) \\sim Ueq,
Uanis(C61) \\sim Ueq, Uanis(C62) \\sim Ueq, Uanis(C63) \\sim Ueq, Uanis(C64)
\\sim Ueq, Uanis(C65) \\sim Ueq, Uanis(C66) \\sim Ueq, Uanis(C67) \\sim Ueq,
Uanis(C68) \\sim Ueq, Uanis(C69) \\sim Ueq, Uanis(C70) \\sim Ueq, Uanis(C71)
\\sim Ueq, Uanis(C72) \\sim Ueq, Uanis(C73) \\sim Ueq, Uanis(C74) \\sim Ueq,
Uanis(C75) \\sim Ueq, Uanis(C76) \\sim Ueq, Uanis(C77) \\sim Ueq, Uanis(C78)
\\sim Ueq, Uanis(C79) \\sim Ueq, Uanis(C80) \\sim Ueq, Uanis(C81) \\sim Ueq,
Uanis(C82) \\sim Ueq, Uanis(C83) \\sim Ueq, Uanis(C84) \\sim Ueq, Uanis(C85)
\\sim Ueq, Uanis(C86) \\sim Ueq, Uanis(C87) \\sim Ueq, Uanis(C88) \\sim Ueq,
Uanis(C89) \\sim Ueq, Uanis(C90) \\sim Ueq, Uanis(C91) \\sim Ueq, Uanis(C92)
\\sim Ueq, Uanis(C93) \\sim Ueq, Uanis(C94) \\sim Ueq, Uanis(C95) \\sim Ueq,
Uanis(C96) \\sim Ueq, Uanis(C97) \\sim Ueq, Uanis(C98) \\sim Ueq, Uanis(C99)
\\sim Ueq, Uanis(C100) \\sim Ueq, Uanis(C101) \\sim Ueq, Uanis(C102) \\sim Ueq,
Uanis(C103) \\sim Ueq, Uanis(C104) \\sim Ueq, Uanis(C105) \\sim Ueq,
Uanis(C106) \\sim Ueq, Uanis(C107) \\sim Ueq, Uanis(C108) \\sim Ueq,
Uanis(C109) \\sim Ueq, Uanis(C110) \\sim Ueq, Uanis(C111) \\sim Ueq,
Uanis(C112) \\sim Ueq, Uanis(C113) \\sim Ueq, Uanis(C114) \\sim Ueq,
Uanis(C115) \\sim Ueq, Uanis(C116) \\sim Ueq, Uanis(C117) \\sim Ueq,
Uanis(C118) \\sim Ueq, Uanis(C119) \\sim Ueq, Uanis(C120) \\sim Ueq,
Uanis(C121) \\sim Ueq, Uanis(C122) \\sim Ueq, Uanis(C123) \\sim Ueq,
Uanis(C124) \\sim Ueq, Uanis(C125) \\sim Ueq, Uanis(C126) \\sim Ueq,
Uanis(C127) \\sim Ueq, Uanis(C128) \\sim Ueq, Uanis(C129) \\sim Ueq,
Uanis(C130) \\sim Ueq, Uanis(C131) \\sim Ueq, Uanis(C132) \\sim Ueq,
Uanis(C133) \\sim Ueq, Uanis(C134) \\sim Ueq, Uanis(C135) \\sim Ueq,
Uanis(C136) \\sim Ueq, Uanis(C137) \\sim Ueq, Uanis(C138) \\sim Ueq,
Uanis(C139) \\sim Ueq, Uanis(C140) \\sim Ueq, Uanis(C141) \\sim Ueq,
Uanis(C142) \\sim Ueq, Uanis(C143) \\sim Ueq, Uanis(C144) \\sim Ueq,
Uanis(C145) \\sim Ueq, Uanis(C146) \\sim Ueq, Uanis(C147) \\sim Ueq,
Uanis(C148) \\sim Ueq, Uanis(C149) \\sim Ueq, Uanis(C150) \\sim Ueq,
Uanis(C151) \\sim Ueq, Uanis(C152) \\sim Ueq, Uanis(C153) \\sim Ueq,
Uanis(C154) \\sim Ueq, Uanis(C155) \\sim Ueq, Uanis(C156) \\sim Ueq,
Uanis(C157) \\sim Ueq, Uanis(C158) \\sim Ueq, Uanis(C159) \\sim Ueq,
Uanis(C160) \\sim Ueq, Uanis(C161) \\sim Ueq, Uanis(C162) \\sim Ueq,
Uanis(C163) \\sim Ueq, Uanis(C164) \\sim Ueq, Uanis(C165) \\sim Ueq,
Uanis(C166) \\sim Ueq, Uanis(C167) \\sim Ueq, Uanis(C168) \\sim Ueq: with sigma
of 0.01 and sigma for terminal atoms of 0.02
5.a Riding coordinates:
 C142(H14A,H14B,H14C)
5.b Aromatic/amide H refined with riding coordinates:
 C3(H3), C4(H4), C6(H6), C7(H7), C8(H8), C9(H9), C11(H11), C15(H15), C16(H16),
 C18(H18), C19(H19), C20(H20), C23(H23), C25(H25), C27(H27), C28(H28), C31(H31),
  C32(H32), C34(H34), C35(H35), C36(H36), C38(H38), C39(H39), C41(H41),
 C42(H42), C44(H44), C45(H45), C47(H47), C48(H48), C50(H50), C51(H51), C52(H52),
  C53(H53), C54(H54), C56(H56), C57(H57), C59(H59), C60(H60), C61(H61),
 C63(H63), C65(H65), C66(H66), C68(H68), C69(H69), C73(H73), C74(H74), C76(H76),
  C77(H77), C78(H78), C81(H81), C82(H82), C84(H84), C85(H85), C86(H86),
 C88(H88), C89(H89), C90(H90), C91(H91), C92(H92), C93(H93), C94(H94), C96(H96),
  C97(H97), C101(H101), C103(H103), C106(H106), C107(H107), C109(H109),
 C110(H110), C112(H112), C113(H113), C115(H115), C117(H117), C118(H118),
 C119(H119), C120(H120), C122(H122), C123(H123), C125(H125), C127(H127),
 C130(H130), C131(H131), C135(H135), C136(H136), C137(H137), C139(H139),
 C140(H140), C147(H147), C148(H148), C149(H149), C150(H150), C152(H152),
 C153(H153), C155(H155), C158(H158), C160(H160)
5.c Fitted hexagon refined as free rotating group:
 C2(C3,C4,C5,C6,C7), C14(C15,C16,C17,C18,C19), C30(C31,C32,C33,C34,C35),
 C37(C38,C39,C40,C41,C42), C43(C44,C45,C46,C47,C48), C55(C56,C57,C58,C59,C60),
 C64(C65,C66,C67,C68,C69), C72(C73,C74,C75,C76,C77), C80(C81,C82,C83,C84,C85),
 C105(C106,C107,C108,C109,C110), C119(C120,C121,C122,C123,C124), C136(C137,C138,
 C139,C140,C141), C149(C150,C151,C152,C153,C154)
5.d Idealised Me refined as rotating group:
 C62(H62A,H62B,H62C), C95(H95A,H95B,H95C), C98(H98A,H98B,H98C), C99(H99A,H99B,
 H99C), C102(H10A,H10B,H10C), C104(H10D,H10E,H10F), C111(H11A,H11B,H11C),
 C128(H12A,H12B,H12C), C129(H12D,H12E,H12F), C132(H13A,H13B,H13C), C133(H13D,
 H13E,H13F), C134(H13G,H13H,H13I), C145(H14D,H14E,H14F), C146(H14G,H14H,H14I),
 C156(H15A,H15B,H15C), C157(H15D,H15E,H15F), C159(H15G,H15H,H15I), C161(H16A,
 H16B,H16C), C162(H16D,H16E,H16F), C165(H16G,H16H,H16I), C166(H16J,H16K,H16L),
 C167(H16M,H16N,H16O), C168(H16P,H16Q,H16R)
;
_smtbx_masks_void_probe_radius 1.2
_smtbx_masks_void_truncation_radius 1.2
_olex2_submission_special_instructions 'No special instructions were received'

loop_
_space_group_symop_operation_xyz
'x, y, z'

loop_
_atom_site_label
_atom_site_type_symbol
_atom_site_fract_x
_atom_site_fract_y
_atom_site_fract_z
_atom_site_U_iso_or_equiv
_atom_site_adp_type
_atom_site_occupancy
_atom_site_site_symmetry_order
_atom_site_calc_flag
_atom_site_refinement_flags_posn
_atom_site_refinement_flags_adp
_atom_site_refinement_flags_occupancy
_atom_site_disorder_assembly
_atom_site_disorder_group
Ni9 Ni 0.64395(10) 0.25172(8) 0.42302(9) 0.0425(4) Uani 1 1 d . . . . .
Ni7 Ni 0.53401(10) 0.28625(8) 0.73434(8) 0.0379(3) Uani 1 1 d . . . . .
Ni4 Ni 0.38236(10) 0.74305(8) 0.72753(8) 0.0393(3) Uani 1 1 d . . . . .
Ni8 Ni 0.60258(9) 0.24708(8) 0.58965(8) 0.0373(3) Uani 1 1 d . . . . .
Ni11 Ni 0.65950(10) 0.44518(8) 0.23265(8) 0.0417(3) Uani 1 1 d . . . . .
Ni6 Ni 0.46673(9) 0.43122(8) 0.77464(8) 0.0381(3) Uani 1 1 d . . . . .
Ni12 Ni 0.60752(10) 0.60999(8) 0.22910(8) 0.0410(3) Uani 1 1 d . . . . .
Ni5 Ni 0.41873(9) 0.59743(8) 0.77560(9) 0.0399(3) Uani 1 1 d . . . . .
Ni10 Ni 0.68074(11) 0.29747(8) 0.27636(9) 0.0438(4) Uani 1 1 d . . . . .
Ni1 Ni 0.55413(10) 0.75327(9) 0.27506(9) 0.0450(4) Uani 1 1 d . . . . .
Ni3 Ni 0.41849(10) 0.78567(8) 0.58083(8) 0.0403(3) Uani 1 1 d . . . . .
Ni2 Ni 0.49061(10) 0.79073(8) 0.41944(9) 0.0454(4) Uani 1 1 d . . . . .
S10 S 0.29596(19) 0.78616(15) 0.65332(17) 0.0421(6) Uani 1 1 d . . . . .
S18 S 0.49275(19) 0.21288(15) 0.66349(16) 0.0406(6) Uani 1 1 d . . . . .
S2 S 0.5390(2) 0.51700(18) 0.24983(18) 0.0448(7) Uani 1 1 d . . . . .
S17 S 0.6643(2) 0.24033(16) 0.68525(17) 0.0424(6) Uani 1 1 d . . . . .
S23 S 0.7754(2) 0.36794(18) 0.22976(19) 0.0472(7) Uani 1 1 d . . . . .
S16 S 0.40401(19) 0.33482(16) 0.77943(18) 0.0425(6) Uani 1 1 d . . . . .
S15 S 0.5748(2) 0.35816(16) 0.80617(17) 0.0420(6) Uani 1 1 d . . . . .
S14 S 0.36649(19) 0.50718(16) 0.73742(18) 0.0430(7) Uani 1 1 d . . . . .
S19 S 0.70318(19) 0.28583(16) 0.51042(18) 0.0430(7) Uani 1 1 d . . . . .
S7 S 0.5467(2) 0.76666(17) 0.51661(18) 0.0455(7) Uani 1 1 d . . . . .
S1 S 0.7088(2) 0.53752(18) 0.26894(18) 0.0457(7) Uani 1 1 d . . . . .
S9 S 0.4647(2) 0.82098(15) 0.67547(17) 0.0427(6) Uani 1 1 d . . . . .
S8 S 0.3810(2) 0.74788(18) 0.48456(19) 0.0477(7) Uani 1 1 d . . . . .
S24 S 0.6014(2) 0.35458(18) 0.20171(18) 0.0482(7) Uani 1 1 d . . . . .
S20 S 0.52774(19) 0.27112(16) 0.50238(17) 0.0409(6) Uani 1 1 d . . . . .
S4 S 0.5035(2) 0.68913(18) 0.20258(18) 0.0471(7) Uani 1 1 d . . . . .
S3 S 0.6803(2) 0.70208(18) 0.22254(18) 0.0460(7) Uani 1 1 d . . . . .
S22 S 0.5806(2) 0.23608(19) 0.33094(18) 0.0528(8) Uani 1 1 d . . . . .
S12 S 0.29671(19) 0.66893(17) 0.78344(18) 0.0441(7) Uani 1 1 d . . . . .
S13 S 0.53754(19) 0.52334(16) 0.75657(18) 0.0418(6) Uani 1 1 d . . . . .
S11 S 0.4719(2) 0.69384(16) 0.79703(18) 0.0426(6) Uani 1 1 d . . . . .
S21 S 0.7623(2) 0.23386(18) 0.34569(19) 0.0514(8) Uani 1 1 d . . . . .
S5 S 0.6072(2) 0.81504(18) 0.3491(2) 0.0527(8) Uani 1 1 d . . . . .
S6 S 0.4292(2) 0.8105(2) 0.3251(2) 0.0579(9) Uani 1 1 d . . . . .
C1 C 0.2633(8) 0.4955(7) 0.7867(7) 0.048(3) Uani 1 1 d . U . . .
C2 C 0.4612(5) 0.2045(4) 0.4942(5) 0.042(2) Uani 1 1 d G U . . .
C3 C 0.3740(5) 0.2252(3) 0.4936(6) 0.058(3) Uani 1 1 d G U . . .
H3 H 0.351450 0.273528 0.497289 0.069 Uiso 1 1 calc R U . . .
C4 C 0.3197(4) 0.1750(5) 0.4876(7) 0.068(3) Uani 1 1 d G U . . .
H4 H 0.260106 0.189151 0.487227 0.082 Uiso 1 1 calc R U . . .
C5 C 0.3527(5) 0.1042(4) 0.4823(7) 0.062(3) Uani 1 1 d G U . . .
C6 C 0.4400(6) 0.0836(3) 0.4829(6) 0.060(3) Uani 1 1 d G U . . .
H6 H 0.462517 0.035214 0.479184 0.072 Uiso 1 1 calc R U . . .
C7 C 0.4942(4) 0.1337(4) 0.4888(6) 0.054(3) Uani 1 1 d G U . . .
H7 H 0.553862 0.119591 0.489246 0.065 Uiso 1 1 calc R U . . .
C8 C 0.6520(9) 0.9498(7) 0.5043(8) 0.055(3) Uani 1 1 d . U . . .
H8 H 0.637976 0.997188 0.489532 0.066 Uiso 1 1 calc R U . . .
C9 C 0.6931(10) 0.6586(8) 0.6559(10) 0.064(3) Uani 1 1 d . U . . .
H9 H 0.710651 0.643518 0.608665 0.077 Uiso 1 1 calc R U . . .
C10 C 0.6053(8) 0.5292(7) 0.8219(7) 0.044(2) Uani 1 1 d . U . . .
C11 C 0.5937(9) 0.9025(7) 0.5029(8) 0.053(3) Uani 1 1 d . U . . .
H11 H 0.540106 0.917363 0.487325 0.064 Uiso 1 1 calc R U . . .
C12 C 0.6142(8) 0.8316(6) 0.5246(7) 0.044(2) Uani 1 1 d . U . . .
C13 C 0.2730(9) 0.7073(7) 0.8692(7) 0.054(3) Uani 1 1 d . U . . .
C14 C 0.6606(7) 0.3286(5) 0.1174(4) 0.054(3) Uani 1 1 d G U . . .
C15 C 0.6899(8) 0.2581(4) 0.1042(5) 0.074(4) Uani 1 1 d G U . . .
H15 H 0.683522 0.224005 0.141263 0.088 Uiso 1 1 calc R U . . .
C16 C 0.7284(9) 0.2375(4) 0.0368(6) 0.086(4) Uani 1 1 d G U . . .
H16 H 0.748452 0.189263 0.027720 0.103 Uiso 1 1 calc R U . . .
C17 C 0.7377(9) 0.2874(6) -0.0175(4) 0.082(4) Uani 1 1 d G U . . .
C18 C 0.7084(8) 0.3579(5) -0.0043(4) 0.073(4) Uani 1 1 d G U . . .
H18 H 0.714726 0.392016 -0.041328 0.088 Uiso 1 1 calc R U . . .
C19 C 0.6698(7) 0.3785(4) 0.0632(5) 0.066(3) Uani 1 1 d G U . . .
H19 H 0.649795 0.426759 0.072214 0.079 Uiso 1 1 calc R U . . .
C20 C 0.3978(9) 0.4780(7) 0.2061(7) 0.053(3) Uani 1 1 d . U . . .
H20 H 0.385302 0.460290 0.253048 0.064 Uiso 1 1 calc R U . . .
C21 C 0.5324(10) 0.3268(7) 0.8914(7) 0.054(3) Uani 1 1 d . U . . .
C22 C 0.7170(10) 0.5375(8) 0.9188(9) 0.056(3) Uani 1 1 d . U . . .
C23 C 0.4895(9) 0.5326(7) 0.1172(7) 0.051(3) Uani 1 1 d . U . . .
H23 H 0.542227 0.551087 0.102060 0.061 Uiso 1 1 calc R U . . .
C24 C 0.4703(8) 0.5086(7) 0.1856(7) 0.046(3) Uani 1 1 d . U . . .
C25 C 0.6904(9) 0.8135(7) 0.5494(8) 0.053(3) Uani 1 1 d . U . . .
H25 H 0.704358 0.766407 0.565189 0.064 Uiso 1 1 calc R U . . .
C26 C 0.6877(10) 0.7385(7) 0.1341(8) 0.057(3) Uani 1 1 d . U . . .
C27 C 0.2921(11) 0.3687(9) 0.6009(10) 0.068(3) Uani 1 1 d . U . . .
H27 H 0.304197 0.389567 0.555336 0.082 Uiso 1 1 calc R U . . .
C28 C 0.5753(8) 0.5546(7) 0.8897(7) 0.050(3) Uani 1 1 d . U . . .
H28 H 0.515866 0.570672 0.902807 0.060 Uiso 1 1 calc R U . . .
C29 C 0.7282(9) 0.9301(8) 0.5262(9) 0.058(3) Uani 1 1 d . U . . .
C30 C 0.8368(5) 0.3898(5) 0.2940(4) 0.051(3) Uani 1 1 d G U . . .
C31 C 0.7982(4) 0.4062(6) 0.3626(5) 0.061(3) Uani 1 1 d G U . . .
H31 H 0.738193 0.404641 0.376129 0.074 Uiso 1 1 calc R U . . .
C32 C 0.8473(6) 0.4247(6) 0.4113(4) 0.067(3) Uani 1 1 d G U . . .
H32 H 0.820867 0.435938 0.458196 0.081 Uiso 1 1 calc R U . . .
C33 C 0.9350(6) 0.4270(6) 0.3915(5) 0.070(3) Uani 1 1 d G U . . .
C34 C 0.9737(4) 0.4106(6) 0.3230(5) 0.067(3) Uani 1 1 d G U . . .
H34 H 1.033641 0.412100 0.309440 0.080 Uiso 1 1 calc R U . . .
C35 C 0.9246(5) 0.3920(5) 0.2742(4) 0.062(3) Uani 1 1 d G U . . .
H35 H 0.950968 0.380803 0.227371 0.075 Uiso 1 1 calc R U . . .
C36 C 0.4303(9) 0.5295(8) 0.0695(7) 0.055(3) Uani 1 1 d . U . . .
H36 H 0.441901 0.548665 0.023104 0.066 Uiso 1 1 calc R U . . .
C37 C 0.3996(7) 0.9050(4) 0.6972(5) 0.054(3) Uani 1 1 d G U . . .
C38 C 0.4036(7) 0.9599(5) 0.6479(4) 0.068(3) Uani 1 1 d G U . . .
H38 H 0.436657 0.952314 0.602456 0.082 Uiso 1 1 calc R U . . .
C39 C 0.3593(8) 1.0260(4) 0.6651(6) 0.075(4) Uani 1 1 d G U . . .
H39 H 0.362075 1.063566 0.631358 0.090 Uiso 1 1 calc R U . . .
C40 C 0.3110(9) 1.0371(4) 0.7316(7) 0.085(4) Uani 1 1 d G U . . .
C41 C 0.3070(9) 0.9822(6) 0.7809(5) 0.089(4) Uani 1 1 d G U . . .
H41 H 0.273962 0.989785 0.826351 0.107 Uiso 1 1 calc R U . . .
C42 C 0.3513(8) 0.9161(5) 0.7637(5) 0.075(4) Uani 1 1 d G U . . .
H42 H 0.348543 0.878532 0.797450 0.091 Uiso 1 1 calc R U . . .
C43 C 0.8118(5) 0.5479(6) 0.2204(5) 0.055(3) Uani 1 1 d G U . . .
C44 C 0.8697(7) 0.5768(6) 0.2549(5) 0.075(4) Uani 1 1 d G U . . .
H44 H 0.852658 0.592582 0.301926 0.090 Uiso 1 1 calc R U . . .
C45 C 0.9524(6) 0.5825(7) 0.2204(7) 0.083(4) Uani 1 1 d G U . . .
H45 H 0.991960 0.602163 0.243948 0.099 Uiso 1 1 calc R U . . .
C46 C 0.9773(5) 0.5593(7) 0.1516(7) 0.086(4) Uani 1 1 d G U . . .
C47 C 0.9194(7) 0.5305(7) 0.1171(5) 0.077(4) Uani 1 1 d G U . . .
H47 H 0.936448 0.514673 0.070077 0.092 Uiso 1 1 calc R U . . .
C48 C 0.8367(6) 0.5248(6) 0.1516(5) 0.059(3) Uani 1 1 d G U . . .
H48 H 0.797146 0.505092 0.128054 0.071 Uiso 1 1 calc R U . . .
C49 C 0.3329(8) 0.3370(7) 0.7172(8) 0.049(2) Uani 1 1 d . U . . .
C50 C 0.7049(10) 0.6966(8) 0.3972(8) 0.061(3) Uani 1 1 d . U . . .
H50 H 0.656238 0.672095 0.399479 0.073 Uiso 1 1 calc R U . . .
C51 C 0.6892(9) 0.5117(8) 0.8036(8) 0.059(3) Uani 1 1 d . U . . .
H51 H 0.711143 0.498708 0.756258 0.071 Uiso 1 1 calc R U . . .
C52 C 0.3532(10) 0.3652(8) 0.6494(8) 0.059(3) Uani 1 1 d . U . . .
H52 H 0.407122 0.382006 0.635328 0.070 Uiso 1 1 calc R U . . .
C53 C 0.1948(9) 0.4995(9) 0.7513(9) 0.065(3) Uani 1 1 d . U . . .
H53 H 0.202337 0.506295 0.701500 0.078 Uiso 1 1 calc R U . . .
C54 C 0.6421(9) 0.7013(8) 0.7913(10) 0.063(3) Uani 1 1 d . U . . .
H54 H 0.625361 0.715492 0.838888 0.076 Uiso 1 1 calc R U . . .
C55 C 0.4009(5) 0.6646(5) 0.2417(5) 0.058(3) Uani 1 1 d G U . . .
C56 C 0.3373(6) 0.6686(6) 0.1989(4) 0.065(3) Uani 1 1 d G U . . .
H56 H 0.348634 0.684745 0.151286 0.078 Uiso 1 1 calc R U . . .
C57 C 0.2570(5) 0.6490(7) 0.2256(6) 0.078(4) Uani 1 1 d G U . . .
H57 H 0.213531 0.651728 0.196383 0.094 Uiso 1 1 calc R U . . .
C58 C 0.2404(5) 0.6254(7) 0.2953(6) 0.082(4) Uani 1 1 d G U . . .
C59 C 0.3041(7) 0.6214(6) 0.3381(5) 0.072(4) Uani 1 1 d G U . . .
H59 H 0.292732 0.605252 0.385645 0.087 Uiso 1 1 calc R U . . .
C60 C 0.3843(6) 0.6410(6) 0.3113(5) 0.065(3) Uani 1 1 d G U . . .
H60 H 0.427836 0.638269 0.340549 0.078 Uiso 1 1 calc R U . . .
C61 C 0.5039(12) 0.3696(8) 0.9456(8) 0.067(3) Uani 1 1 d . U . . .
H61 H 0.503301 0.418691 0.936111 0.081 Uiso 1 1 calc R U . . .
C62 C 0.2951(12) 0.4914(12) 0.0401(10) 0.077(5) Uani 1 1 d . U . . .
H62A H 0.280135 0.443276 0.043956 0.116 Uiso 1 1 calc R U . . .
H62B H 0.321490 0.500915 -0.008440 0.116 Uiso 1 1 calc R U . . .
H62C H 0.242937 0.524765 0.052429 0.116 Uiso 1 1 calc R U . . .
C63 C 0.7475(10) 0.8607(8) 0.5522(9) 0.063(3) Uani 1 1 d . U . . .
H63 H 0.799176 0.847146 0.571234 0.076 Uiso 1 1 calc R U . . .
C64 C 0.1423(6) 0.6190(5) 0.5932(7) 0.076(4) Uani 1 1 d G U . . .
C65 C 0.2306(6) 0.6028(4) 0.5913(6) 0.066(3) Uani 1 1 d G U . . .
H65 H 0.258353 0.557526 0.576937 0.079 Uiso 1 1 calc R U . . .
C66 C 0.2784(4) 0.6528(5) 0.6105(6) 0.058(3) Uani 1 1 d G U . . .
H66 H 0.338814 0.641699 0.609238 0.069 Uiso 1 1 calc R U . . .
C67 C 0.2379(5) 0.7190(4) 0.6316(6) 0.052(3) Uani 1 1 d G U . . .
C68 C 0.1495(6) 0.7353(5) 0.6334(6) 0.069(3) Uani 1 1 d G U . . .
H68 H 0.121797 0.780564 0.647831 0.083 Uiso 1 1 calc R U . . .
C69 C 0.1017(4) 0.6853(6) 0.6143(7) 0.077(4) Uani 1 1 d G U . . .
H69 H 0.041334 0.696391 0.615530 0.093 Uiso 1 1 calc R U . . .
C70 C 0.8511(11) 0.7010(12) 0.4170(11) 0.082(4) Uani 1 1 d . U . . .
C71 C 0.1146(12) 0.8620(11) 0.4586(11) 0.079(4) Uani 1 1 d . U . . .
C72 C 0.5274(7) 0.1292(4) 0.7001(5) 0.050(3) Uani 1 1 d G U . . .
C73 C 0.4918(7) 0.1149(5) 0.7693(5) 0.074(4) Uani 1 1 d G U . . .
H73 H 0.454643 0.150473 0.796095 0.089 Uiso 1 1 calc R U . . .
C74 C 0.5104(9) 0.0486(6) 0.7992(4) 0.083(4) Uani 1 1 d G U . . .
H74 H 0.486118 0.038818 0.846461 0.100 Uiso 1 1 calc R U . . .
C75 C 0.5647(9) -0.0035(4) 0.7600(6) 0.079(4) Uani 1 1 d G U . . .
C76 C 0.6003(8) 0.0108(4) 0.6908(6) 0.079(4) Uani 1 1 d G U . . .
H76 H 0.637457 -0.024783 0.663999 0.095 Uiso 1 1 calc R U . . .
C77 C 0.5817(7) 0.0771(5) 0.6609(4) 0.065(3) Uani 1 1 d G U . . .
H77 H 0.605984 0.086873 0.613631 0.078 Uiso 1 1 calc R U . . .
C78 C 0.6289(9) 0.5567(8) 0.9360(7) 0.052(3) Uani 1 1 d . U . . .
H78 H 0.606263 0.571750 0.982607 0.063 Uiso 1 1 calc R U . . .
C79 C 0.1022(11) 0.4724(11) 0.8599(11) 0.080(4) Uani 1 1 d . U . . .
C80 C 0.7567(8) 0.1477(5) 0.3076(6) 0.071(3) Uani 1 1 d G U . . .
C81 C 0.7188(9) 0.0950(6) 0.3477(5) 0.079(4) Uani 1 1 d G U . . .
H81 H 0.696765 0.102265 0.396240 0.094 Uiso 1 1 calc R U . . .
C82 C 0.7131(9) 0.0316(5) 0.3169(6) 0.081(4) Uani 1 1 d G U . . .
H82 H 0.687183 -0.004429 0.344373 0.097 Uiso 1 1 calc R U . . .
C83 C 0.7453(9) 0.0209(5) 0.2460(6) 0.088(4) Uani 1 1 d G U . . .
C84 C 0.7833(9) 0.0737(6) 0.2058(5) 0.090(4) Uani 1 1 d G U . . .
H84 H 0.805286 0.066373 0.157291 0.108 Uiso 1 1 calc R U . . .
C85 C 0.7889(9) 0.1370(5) 0.2366(6) 0.082(4) Uani 1 1 d G U . . .
H85 H 0.814868 0.173069 0.209156 0.099 Uiso 1 1 calc R U . . .
C86 C 0.3412(10) 0.4725(8) 0.1575(7) 0.055(3) Uani 1 1 d . U . . .
H86 H 0.291192 0.449947 0.171640 0.066 Uiso 1 1 calc R U . . .
C87 C 0.7014(9) 0.7687(8) 0.3728(8) 0.058(3) Uani 1 1 d . U . . .
C88 C 0.2605(11) 0.8654(9) 0.4702(10) 0.069(3) Uani 1 1 d . U . . .
H88 H 0.304716 0.893785 0.472664 0.083 Uiso 1 1 calc R U . . .
C89 C 0.6047(9) 0.6658(7) 0.6848(8) 0.058(3) Uani 1 1 d . U . . .
H89 H 0.562813 0.655212 0.657754 0.069 Uiso 1 1 calc R U . . .
C90 C 0.7817(12) 0.6633(11) 0.4177(10) 0.076(4) Uani 1 1 d . U . . .
H90 H 0.786318 0.615121 0.431964 0.092 Uiso 1 1 calc R U . . .
C91 C 0.2537(11) 0.4769(10) 0.8580(9) 0.070(3) Uani 1 1 d . U . . .
H91 H 0.301650 0.471089 0.882777 0.084 Uiso 1 1 calc R U . . .
C92 C 0.6550(13) 0.8074(9) 0.1221(9) 0.074(4) Uani 1 1 d . U . . .
H92 H 0.623227 0.834936 0.159902 0.089 Uiso 1 1 calc R U . . .
C93 C 0.7478(10) 0.5121(9) 0.8535(9) 0.067(3) Uani 1 1 d . U . . .
H93 H 0.806948 0.494775 0.841107 0.081 Uiso 1 1 calc R U . . .
C94 C 0.2886(11) 0.6671(9) 0.9298(9) 0.069(3) Uani 1 1 d . U . . .
H94 H 0.316841 0.620242 0.926039 0.083 Uiso 1 1 calc R U . . .
C95 C 1.0556(12) 0.1289(13) 0.5412(15) 0.098(6) Uani 1 1 d . U . . .
H95A H 1.098720 0.133888 0.499414 0.147 Uiso 1 1 calc R U . . .
H95B H 1.051169 0.078815 0.551066 0.147 Uiso 1 1 calc R U . . .
H95C H 1.072721 0.149804 0.581827 0.147 Uiso 1 1 calc R U . . .
C96 C 0.7432(13) 0.7039(10) 0.0814(9) 0.080(4) Uani 1 1 d . U . . .
H96 H 0.774399 0.659738 0.091158 0.096 Uiso 1 1 calc R U . . .
C97 C 0.2314(12) 0.7721(9) 0.8759(9) 0.072(4) Uani 1 1 d . U . . .
H97 H 0.216727 0.797740 0.835150 0.086 Uiso 1 1 calc R U . . .
C98 C 0.7903(12) 0.9838(9) 0.5306(13) 0.081(5) Uani 1 1 d . U . . .
H98A H 0.793714 1.013687 0.487878 0.122 Uiso 1 1 calc R U . . .
H98B H 0.847520 0.959131 0.534690 0.122 Uiso 1 1 calc R U . . .
H98C H 0.769495 1.013173 0.572072 0.122 Uiso 1 1 calc R U . . .
C99 C 0.2953(13) 0.0449(10) 0.4816(13) 0.083(5) Uani 1 1 d . U . . .
H99A H 0.257977 0.042904 0.527273 0.125 Uiso 1 1 calc R U . . .
H99B H 0.331818 -0.000233 0.473236 0.125 Uiso 1 1 calc R U . . .
H99C H 0.259874 0.054613 0.444002 0.125 Uiso 1 1 calc R U . . .
C100 C 0.4759(14) 0.2744(10) 1.0287(10) 0.081(4) Uani 1 1 d . U . . .
C101 C 0.1810(12) 0.8957(10) 0.4638(11) 0.079(4) Uani 1 1 d . U . . .
H101 H 0.171468 0.945693 0.463057 0.095 Uiso 1 1 calc R U . . .
C102 C 0.7796(12) 0.5389(11) 0.9716(11) 0.078(5) Uani 1 1 d . U . . .
H10A H 0.748591 0.559398 1.015867 0.117 Uiso 1 1 calc R U . . .
H10B H 0.824999 0.567439 0.952085 0.117 Uiso 1 1 calc R U . . .
H10C H 0.805494 0.490807 0.980798 0.117 Uiso 1 1 calc R U . . .
C103 C 0.1353(12) 0.7902(11) 0.4523(11) 0.078(4) Uani 1 1 d . U . . .
H103 H 0.092061 0.763220 0.443420 0.093 Uiso 1 1 calc R U . . .
C104 C 0.8498(14) 0.6656(16) 0.6628(18) 0.124(8) Uani 1 1 d . U . . .
H10D H 0.858740 0.639930 0.618511 0.185 Uiso 1 1 calc R U . . .
H10E H 0.884053 0.639872 0.696104 0.185 Uiso 1 1 calc R U . . .
H10F H 0.867692 0.712573 0.653518 0.185 Uiso 1 1 calc R U . . .
C105 C 0.4536(9) 0.8975(5) 0.2890(6) 0.075(4) Uani 1 1 d G U . . .
C106 C 0.4572(9) 0.9079(6) 0.2165(6) 0.085(4) Uani 1 1 d G U . . .
H106 H 0.445655 0.871529 0.188350 0.102 Uiso 1 1 calc R U . . .
C107 C 0.4776(10) 0.9713(7) 0.1853(5) 0.096(5) Uani 1 1 d G U . . .
H107 H 0.480017 0.978398 0.135742 0.116 Uiso 1 1 calc R U . . .
C108 C 0.4945(10) 1.0245(6) 0.2265(7) 0.105(5) Uani 1 1 d G U . . .
C109 C 0.4909(10) 1.0141(5) 0.2990(7) 0.086(4) Uani 1 1 d G U . . .
H109 H 0.502452 1.050463 0.327161 0.104 Uiso 1 1 calc R U . . .
C110 C 0.4705(9) 0.9507(6) 0.3302(5) 0.079(4) Uani 1 1 d G U . . .
H110 H 0.468090 0.943594 0.379771 0.094 Uiso 1 1 calc R U . . .
C111 C 0.9897(14) 0.4462(11) 0.4490(13) 0.091(5) Uani 1 1 d . U . . .
H11A H 0.995671 0.406823 0.482775 0.136 Uiso 1 1 calc R U . . .
H11B H 0.960462 0.488334 0.474014 0.136 Uiso 1 1 calc R U . . .
H11C H 1.046913 0.455192 0.425717 0.136 Uiso 1 1 calc R U . . .
C112 C 0.7750(10) 0.8014(11) 0.3715(10) 0.074(4) Uani 1 1 d . U . . .
H112 H 0.774992 0.849001 0.355691 0.089 Uiso 1 1 calc R U . . .
C113 C 0.5328(14) 0.2548(9) 0.9063(10) 0.079(4) Uani 1 1 d . U . . .
H113 H 0.556514 0.220985 0.871279 0.095 Uiso 1 1 calc R U . . .
C114 C 0.5809(8) 0.6886(7) 0.7533(8) 0.053(3) Uani 1 1 d . U . . .
C115 C 0.4758(13) 0.3501(10) 1.0126(9) 0.077(4) Uani 1 1 d . U . . .
H115 H 0.456531 0.384127 1.048215 0.092 Uiso 1 1 calc R U . . .
C116 C 0.2783(8) 0.7942(8) 0.4730(8) 0.052(3) Uani 1 1 d . U . . .
C117 C 0.2624(13) 0.6971(11) 0.9934(10) 0.084(4) Uani 1 1 d . U . . .
H117 H 0.273801 0.669220 1.033763 0.101 Uiso 1 1 calc R U . . .
C118 C 0.7308(10) 0.6941(9) 0.7620(10) 0.069(3) Uani 1 1 d . U . . .
H118 H 0.773075 0.703977 0.789034 0.083 Uiso 1 1 calc R U . . .
C119 C 0.3285(6) 0.2949(7) 0.3273(8) 0.097(4) Uani 1 1 d DG U . . .
H119 H 0.282008 0.274052 0.314748 0.116 Uiso 1 1 calc R U . . .
C120 C 0.4108(7) 0.2579(6) 0.3186(7) 0.086(4) Uani 1 1 d G U . . .
H120 H 0.420575 0.211815 0.300109 0.103 Uiso 1 1 calc R U . . .
C121 C 0.4789(5) 0.2885(6) 0.3371(6) 0.068(3) Uani 1 1 d G U . . .
C122 C 0.4647(6) 0.3560(6) 0.3642(6) 0.068(3) Uani 1 1 d G U . . .
H122 H 0.511184 0.376819 0.376772 0.082 Uiso 1 1 calc R U . . .
C123 C 0.3824(7) 0.3929(5) 0.3729(7) 0.081(4) Uani 1 1 d DG U . . .
H123 H 0.372618 0.439057 0.391412 0.097 Uiso 1 1 calc R U . . .
C124 C 0.3143(5) 0.3624(7) 0.3545(8) 0.099(5) Uani 1 1 d DG U . . .
C125 C 0.2546(9) 0.3116(8) 0.7343(10) 0.064(3) Uani 1 1 d . U . . .
H125 H 0.238277 0.291756 0.779749 0.076 Uiso 1 1 calc R U . . .
C126 C 0.2169(12) 0.3419(10) 0.6212(11) 0.076(4) Uani 1 1 d . U . . .
C127 C 0.1995(11) 0.3158(9) 0.6834(11) 0.074(4) Uani 1 1 d . U . . .
H127 H 0.145859 0.298156 0.695915 0.089 Uiso 1 1 calc R U . . .
C128 C 0.1512(14) 0.3403(12) 0.5665(14) 0.098(6) Uani 1 1 d . U . . .
H12A H 0.168874 0.299049 0.536565 0.147 Uiso 1 1 calc R U . . .
H12B H 0.150938 0.383185 0.537040 0.147 Uiso 1 1 calc R U . . .
H12C H 0.093244 0.337710 0.592416 0.147 Uiso 1 1 calc R U . . .
C129 C 0.0939(15) 0.5592(13) 0.5670(15) 0.106(7) Uani 1 1 d . U . . .
H12D H 0.046697 0.549019 0.603880 0.160 Uiso 1 1 calc R U . . .
H12E H 0.134574 0.516374 0.557147 0.160 Uiso 1 1 calc R U . . .
H12F H 0.070622 0.575435 0.523940 0.160 Uiso 1 1 calc R U . . .
C130 C 0.6682(15) 0.8357(11) 0.0565(10) 0.086(4) Uani 1 1 d . U . . .
H130 H 0.643222 0.882705 0.049436 0.104 Uiso 1 1 calc R U . . .
C131 C 0.1719(11) 0.4670(11) 0.8921(10) 0.078(4) Uani 1 1 d . U . . .
H131 H 0.165142 0.455736 0.941122 0.093 Uiso 1 1 calc R U . . .
C132 C 0.2566(17) 1.1102(11) 0.7476(15) 0.111(7) Uani 1 1 d . U . . .
H13A H 0.289773 1.147586 0.726976 0.166 Uiso 1 1 calc R U . . .
H13B H 0.242497 1.116035 0.798838 0.166 Uiso 1 1 calc R U . . .
H13C H 0.203351 1.112787 0.727159 0.166 Uiso 1 1 calc R U . . .
C133 C 0.5904(17) -0.0768(10) 0.7895(12) 0.093(5) Uani 1 1 d . U . . .
H13D H 0.545298 -0.106416 0.786410 0.139 Uiso 1 1 calc R U . . .
H13E H 0.597878 -0.073407 0.839003 0.139 Uiso 1 1 calc R U . . .
H13F H 0.644645 -0.097722 0.762127 0.139 Uiso 1 1 calc R U . . .
C134 C 0.9250(17) 0.4479(15) 0.6749(15) 0.112(7) Uani 1 1 d . U . . .
H13G H 0.948934 0.457635 0.625736 0.168 Uiso 1 1 calc R U . . .
H13H H 0.971235 0.426719 0.700328 0.168 Uiso 1 1 calc R U . . .
H13I H 0.897635 0.491954 0.697370 0.168 Uiso 1 1 calc R U . . .
C135 C 0.2172(11) 0.7552(10) 0.4585(10) 0.071(3) Uani 1 1 d . U . . .
H135 H 0.229828 0.705736 0.452763 0.085 Uiso 1 1 calc R U . . .
C136 C 0.8199(6) 0.1657(5) 0.5115(7) 0.080(4) Uani 1 1 d G U . . .
H136 H 0.774336 0.140403 0.504398 0.096 Uiso 1 1 calc R U . . .
C137 C 0.9007(7) 0.1298(4) 0.5170(8) 0.088(4) Uani 1 1 d G U . . .
H137 H 0.910411 0.080027 0.513644 0.106 Uiso 1 1 calc R U . . .
C138 C 0.9673(5) 0.1669(5) 0.5275(8) 0.081(4) Uani 1 1 d G U . . .
C139 C 0.9531(5) 0.2398(5) 0.5324(7) 0.068(3) Uani 1 1 d G U . . .
H139 H 0.998570 0.265068 0.539522 0.082 Uiso 1 1 calc R U . . .
C140 C 0.8722(6) 0.2756(4) 0.5269(6) 0.058(3) Uani 1 1 d G U . . .
H140 H 0.862496 0.325446 0.530275 0.070 Uiso 1 1 calc R U . . .
C141 C 0.8056(5) 0.2386(5) 0.5165(6) 0.054(3) Uani 1 1 d G U . . .
C142 C 0.1502(16) 0.6076(17) 0.3247(18) 0.120(8) Uani 1 1 d . U . . .
H14A H 0.116273 0.648504 0.349009 0.181 Uiso 1 1 d R U . . .
H14B H 0.154533 0.567734 0.358109 0.181 Uiso 1 1 d R U . . .
H14C H 0.122133 0.595104 0.285759 0.181 Uiso 1 1 d R U . . .
C143 C 0.7151(15) 0.8012(12) -0.0002(11) 0.088(4) Uani 1 1 d . U . . .
C144 C 0.7531(11) 0.6728(10) 0.6950(12) 0.080(4) Uani 1 1 d . U . . .
C145 C 0.4499(18) 0.2549(13) 1.1076(11) 0.106(6) Uani 1 1 d . U . . .
H14D H 0.500865 0.250272 1.131412 0.159 Uiso 1 1 calc R U . . .
H14E H 0.425693 0.210239 1.111422 0.159 Uiso 1 1 calc R U . . .
H14F H 0.406878 0.292053 1.130017 0.159 Uiso 1 1 calc R U . . .
C146 C 0.7810(18) 0.2686(15) -0.0924(11) 0.115(7) Uani 1 1 d . U . . .
H14G H 0.739128 0.279583 -0.125135 0.172 Uiso 1 1 calc R U . . .
H14H H 0.802231 0.218188 -0.094210 0.172 Uiso 1 1 calc R U . . .
H14I H 0.829244 0.295835 -0.106066 0.172 Uiso 1 1 calc R U . . .
C147 C 0.1115(12) 0.4933(10) 0.7901(11) 0.077(4) Uani 1 1 d . U . . .
H147 H 0.062101 0.503760 0.767372 0.092 Uiso 1 1 calc R U . . .
C148 C 0.4968(16) 0.2332(11) 0.9755(11) 0.092(4) Uani 1 1 d . U . . .
H148 H 0.487619 0.185314 0.982800 0.110 Uiso 1 1 calc R U . . .
C149 C 0.7828(8) 0.4179(4) 0.6500(6) 0.078(4) Uani 1 1 d G U . . .
H149 H 0.771651 0.463693 0.630086 0.093 Uiso 1 1 calc R U . . .
C150 C 0.7227(6) 0.3709(5) 0.6527(6) 0.066(3) Uani 1 1 d G U . . .
H150 H 0.670413 0.384486 0.634566 0.080 Uiso 1 1 calc R U . . .
C151 C 0.7390(6) 0.3039(5) 0.6819(6) 0.058(3) Uani 1 1 d G U . . .
C152 C 0.8155(7) 0.2840(5) 0.7084(6) 0.074(4) Uani 1 1 d G U . . .
H152 H 0.826695 0.238199 0.728397 0.089 Uiso 1 1 calc R U . . .
C153 C 0.8757(6) 0.3310(7) 0.7058(7) 0.084(4) Uani 1 1 d G U . . .
H153 H 0.927933 0.317405 0.723918 0.101 Uiso 1 1 calc R U . . .
C154 C 0.8593(7) 0.3980(6) 0.6766(7) 0.084(4) Uani 1 1 d G U . . .
C155 C 0.8469(11) 0.7659(12) 0.3926(11) 0.081(4) Uani 1 1 d . U . . .
H155 H 0.896556 0.789321 0.389510 0.097 Uiso 1 1 calc R U . . .
C156 C 0.2241(9) 0.4033(13) 0.3612(17) 0.142(9) Uani 1 1 d D U . . .
H15A H 0.211336 0.418806 0.314286 0.213 Uiso 1 1 calc R U . . .
H15B H 0.221169 0.444513 0.390717 0.213 Uiso 1 1 calc R U . . .
H15C H 0.181811 0.372933 0.383087 0.213 Uiso 1 1 calc R U . . .
C157 C 0.1901(19) 0.7922(16) 1.0817(13) 0.118(7) Uani 1 1 d . U . . .
H15D H 0.135135 0.775598 1.100996 0.177 Uiso 1 1 calc R U . . .
H15E H 0.182482 0.843780 1.079556 0.177 Uiso 1 1 calc R U . . .
H15F H 0.233038 0.775633 1.112220 0.177 Uiso 1 1 calc R U . . .
C158 C 0.2091(13) 0.8029(11) 0.9418(10) 0.084(4) Uani 1 1 d . U . . .
H158 H 0.185472 0.851031 0.945079 0.101 Uiso 1 1 calc R U . . .
C159 C 0.0120(14) 0.4543(16) 0.8986(15) 0.111(7) Uani 1 1 d . U . . .
H15G H -0.010780 0.422543 0.869409 0.167 Uiso 1 1 calc R U . . .
H15H H -0.028085 0.497734 0.906156 0.167 Uiso 1 1 calc R U . . .
H15I H 0.018967 0.431327 0.944258 0.167 Uiso 1 1 calc R U . . .
C160 C 0.7545(15) 0.7324(12) 0.0140(11) 0.095(4) Uani 1 1 d . U . . .
H160 H 0.789013 0.705770 -0.023291 0.114 Uiso 1 1 calc R U . . .
C161 C 0.9350(15) 0.6599(16) 0.4448(16) 0.119(7) Uani 1 1 d . U . . .
H16A H 0.934584 0.671838 0.494109 0.179 Uiso 1 1 calc R U . . .
H16B H 0.986935 0.673704 0.415799 0.179 Uiso 1 1 calc R U . . .
H16C H 0.934698 0.609020 0.441416 0.179 Uiso 1 1 calc R U . . .
C162 C 0.7311(19) -0.0492(12) 0.2118(14) 0.113(7) Uani 1 1 d . U . . .
H16D H 0.736349 -0.088139 0.246174 0.169 Uiso 1 1 calc R U . . .
H16E H 0.774624 -0.059208 0.169993 0.169 Uiso 1 1 calc R U . . .
H16F H 0.673624 -0.044015 0.198092 0.169 Uiso 1 1 calc R U . . .
C163 C 0.2216(14) 0.7626(11) 1.0051(10) 0.084(4) Uani 1 1 d . U . . .
C164 C 0.3572(9) 0.4995(8) 0.0894(8) 0.053(3) Uani 1 1 d . U . . .
C165 C 0.719(2) 0.8323(16) -0.0770(14) 0.124(8) Uani 1 1 d . U . . .
H16G H 0.661051 0.844099 -0.088275 0.186 Uiso 1 1 calc R U . . .
H16H H 0.752122 0.797535 -0.110331 0.186 Uiso 1 1 calc R U . . .
H16I H 0.748066 0.874963 -0.080493 0.186 Uiso 1 1 calc R U . . .
C166 C 0.0304(15) 0.9066(16) 0.4515(18) 0.118(8) Uani 1 1 d . U . . .
H16J H 0.018441 0.943083 0.487495 0.177 Uiso 1 1 calc R U . . .
H16K H -0.016118 0.876894 0.458051 0.177 Uiso 1 1 calc R U . . .
H16L H 0.034193 0.928898 0.404489 0.177 Uiso 1 1 calc R U . . .
C167 C 0.520(2) 1.0966(15) 0.1937(18) 0.135(9) Uani 1 1 d . U . . .
H16M H 0.558780 1.088122 0.148900 0.202 Uiso 1 1 calc R U . . .
H16N H 0.549445 1.119049 0.226473 0.202 Uiso 1 1 calc R U . . .
H16O H 0.468214 1.127423 0.185313 0.202 Uiso 1 1 calc R U . . .
C168 C 1.0683(13) 0.5673(16) 0.1062(17) 0.116(7) Uani 1 1 d . U . . .
H16P H 1.075972 0.617205 0.101294 0.174 Uiso 1 1 calc R U . . .
H16Q H 1.071129 0.547559 0.059364 0.174 Uiso 1 1 calc R U . . .
H16R H 1.113852 0.541928 0.129998 0.174 Uiso 1 1 calc R U . . .

loop_
_atom_site_aniso_label
_atom_site_aniso_U_11
_atom_site_aniso_U_22
_atom_site_aniso_U_33
_atom_site_aniso_U_23
_atom_site_aniso_U_13
_atom_site_aniso_U_12
Ni9 0.0450(8) 0.0437(8) 0.0396(8) 0.0005(6) -0.0067(6) -0.0082(6)
Ni7 0.0409(7) 0.0376(7) 0.0362(7) -0.0039(6) -0.0070(6) -0.0061(6)
Ni4 0.0414(8) 0.0378(7) 0.0387(8) 0.0003(6) -0.0037(6) -0.0082(6)
Ni8 0.0393(7) 0.0380(7) 0.0358(7) -0.0032(6) -0.0061(6) -0.0083(5)
Ni11 0.0412(8) 0.0452(8) 0.0390(8) 0.0010(6) -0.0088(6) -0.0042(6)
Ni6 0.0389(7) 0.0384(7) 0.0386(8) -0.0036(6) -0.0079(6) -0.0081(6)
Ni12 0.0374(7) 0.0478(8) 0.0373(8) -0.0039(6) -0.0064(6) -0.0018(6)
Ni5 0.0382(7) 0.0401(8) 0.0427(8) 0.0008(6) -0.0073(6) -0.0090(6)
Ni10 0.0496(9) 0.0427(8) 0.0383(8) -0.0002(6) -0.0052(7) -0.0047(6)
Ni1 0.0438(8) 0.0483(8) 0.0412(8) -0.0020(7) -0.0031(7) -0.0033(6)
Ni3 0.0402(8) 0.0398(7) 0.0413(8) -0.0016(6) -0.0023(6) -0.0108(6)
Ni2 0.0443(8) 0.0451(8) 0.0466(9) -0.0075(7) -0.0016(7) -0.0094(6)
S10 0.0393(14) 0.0418(14) 0.0448(15) 0.0020(12) -0.0045(12) -0.0073(11)
S18 0.0421(14) 0.0412(14) 0.0400(15) -0.0041(11) -0.0069(12) -0.0095(11)
S2 0.0390(15) 0.0537(18) 0.0426(17) -0.0004(14) -0.0094(13) -0.0053(12)
S17 0.0450(15) 0.0441(15) 0.0387(15) -0.0074(11) -0.0086(12) -0.0034(11)
S23 0.0430(15) 0.0483(16) 0.0482(18) 0.0079(14) -0.0052(13) -0.0025(12)
S16 0.0368(14) 0.0419(15) 0.0496(17) -0.0033(13) -0.0065(13) -0.0079(11)
S15 0.0433(15) 0.0456(15) 0.0391(15) -0.0075(12) -0.0107(12) -0.0060(12)
S14 0.0378(14) 0.0438(15) 0.0500(18) -0.0023(13) -0.0104(13) -0.0091(11)
S19 0.0388(14) 0.0436(15) 0.0480(17) -0.0005(12) -0.0058(12) -0.0112(11)
S7 0.0392(15) 0.0501(17) 0.0483(17) -0.0071(13) -0.0009(13) -0.0143(12)
S1 0.0415(15) 0.0519(17) 0.0448(17) 0.0009(14) -0.0123(13) -0.0041(12)
S9 0.0450(15) 0.0389(14) 0.0458(16) -0.0002(11) -0.0064(13) -0.0125(11)
S8 0.0425(16) 0.0526(17) 0.0500(18) -0.0069(14) -0.0052(13) -0.0139(13)
S24 0.0507(17) 0.0523(17) 0.0427(17) 0.0006(13) -0.0090(14) -0.0088(13)
S20 0.0420(15) 0.0438(15) 0.0395(15) -0.0018(11) -0.0099(12) -0.0104(11)
S4 0.0399(15) 0.0538(18) 0.0462(18) -0.0028(14) -0.0072(13) 0.0008(13)
S3 0.0445(16) 0.0489(17) 0.0436(17) -0.0015(13) -0.0033(13) -0.0059(12)
S22 0.063(2) 0.0582(19) 0.0419(16) -0.0010(13) -0.0102(15) -0.0215(15)
S12 0.0381(14) 0.0504(17) 0.0435(16) 0.0065(13) -0.0032(12) -0.0095(12)
S13 0.0392(14) 0.0419(15) 0.0465(17) -0.0021(13) -0.0090(13) -0.0097(11)
S11 0.0445(15) 0.0406(14) 0.0447(16) 0.0017(12) -0.0088(13) -0.0114(11)
S21 0.0505(17) 0.0482(17) 0.0508(18) 0.0082(14) -0.0026(14) 0.0023(13)
S5 0.0529(18) 0.0522(17) 0.0524(19) -0.0088(14) 0.0030(15) -0.0156(14)
S6 0.0508(18) 0.066(2) 0.0521(19) -0.0049(16) -0.0048(15) 0.0085(15)
C1 0.045(5) 0.056(6) 0.046(5) 0.003(5) -0.008(5) -0.013(4)
C2 0.043(5) 0.043(5) 0.042(5) -0.003(4) -0.007(4) -0.010(4)
C3 0.048(5) 0.060(6) 0.067(6) -0.013(5) -0.005(5) -0.012(5)
C4 0.054(6) 0.068(6) 0.087(7) -0.011(6) -0.010(6) -0.015(5)
C5 0.054(6) 0.058(6) 0.079(7) -0.009(5) -0.012(6) -0.019(5)
C6 0.057(6) 0.046(5) 0.075(7) -0.007(5) -0.003(6) -0.011(5)
C7 0.044(5) 0.050(5) 0.070(6) -0.001(5) -0.016(5) -0.007(4)
C8 0.055(6) 0.048(5) 0.060(6) -0.007(5) -0.007(5) -0.003(5)
C9 0.059(6) 0.056(6) 0.075(7) 0.010(5) -0.002(6) -0.009(5)
C10 0.041(5) 0.046(5) 0.050(5) -0.004(5) -0.011(5) -0.011(4)
C11 0.052(5) 0.045(5) 0.060(6) -0.004(5) -0.007(5) -0.003(4)
C12 0.046(5) 0.038(5) 0.049(5) 0.000(4) -0.002(4) -0.014(4)
C13 0.056(6) 0.057(6) 0.047(5) 0.001(5) -0.002(5) -0.005(5)
C14 0.065(6) 0.046(5) 0.049(5) -0.003(5) -0.006(5) 0.000(5)
C15 0.097(7) 0.062(6) 0.059(6) -0.007(5) -0.008(6) -0.005(6)
C16 0.106(8) 0.074(7) 0.073(7) -0.017(6) -0.004(7) -0.002(7)
C17 0.094(7) 0.084(7) 0.065(7) -0.018(6) -0.001(6) -0.003(6)
C18 0.083(7) 0.081(7) 0.054(6) -0.005(6) -0.008(6) -0.010(6)
C19 0.074(7) 0.066(6) 0.057(6) -0.004(5) -0.005(6) -0.008(6)
C20 0.057(6) 0.061(6) 0.046(5) 0.007(5) -0.012(5) -0.016(5)
C21 0.067(6) 0.047(5) 0.049(5) -0.001(5) -0.013(5) -0.007(5)
C22 0.054(6) 0.063(6) 0.054(6) -0.010(5) -0.016(5) -0.010(5)
C23 0.053(5) 0.062(6) 0.039(5) 0.000(5) -0.005(4) -0.012(5)
C24 0.048(5) 0.049(5) 0.043(5) -0.004(4) -0.010(5) -0.008(4)
C25 0.053(6) 0.047(5) 0.062(6) 0.007(5) -0.013(5) -0.012(4)
C26 0.063(6) 0.052(5) 0.055(6) -0.001(5) -0.002(5) -0.007(5)
C27 0.063(6) 0.074(7) 0.070(7) -0.016(6) -0.025(6) 0.002(6)
C28 0.043(5) 0.061(6) 0.045(5) 0.006(5) -0.005(4) -0.003(5)
C29 0.053(6) 0.054(6) 0.069(6) -0.002(5) -0.011(5) -0.014(5)
C30 0.043(5) 0.055(5) 0.057(6) 0.007(5) -0.021(5) -0.005(4)
C31 0.050(6) 0.073(6) 0.061(6) 0.003(5) -0.009(5) -0.007(5)
C32 0.065(6) 0.078(7) 0.061(6) 0.006(6) -0.021(6) -0.004(6)
C33 0.063(6) 0.076(7) 0.076(7) 0.010(6) -0.025(6) -0.011(5)
C34 0.057(6) 0.070(6) 0.078(7) 0.001(6) -0.020(6) -0.013(5)
C35 0.052(6) 0.063(6) 0.074(7) -0.001(5) -0.016(5) -0.005(5)
C36 0.057(6) 0.067(6) 0.043(5) -0.001(5) -0.009(5) -0.009(5)
C37 0.066(6) 0.044(5) 0.052(6) -0.002(5) -0.003(5) -0.014(5)
C38 0.078(7) 0.055(6) 0.070(7) 0.000(5) -0.007(6) -0.008(5)
C39 0.087(7) 0.054(6) 0.080(7) 0.007(6) -0.004(6) -0.004(6)
C40 0.099(8) 0.059(6) 0.093(7) -0.002(6) -0.004(7) -0.004(6)
C41 0.104(8) 0.069(7) 0.086(8) -0.006(6) 0.010(7) -0.008(6)
C42 0.092(7) 0.055(6) 0.075(7) -0.008(6) 0.003(6) -0.009(6)
C43 0.047(5) 0.057(6) 0.064(6) -0.010(5) -0.011(5) -0.010(5)
C44 0.059(6) 0.080(7) 0.089(7) -0.020(6) -0.016(6) -0.015(6)
C45 0.065(7) 0.088(7) 0.099(8) -0.015(7) -0.012(6) -0.022(6)
C46 0.063(7) 0.095(7) 0.101(8) -0.006(7) -0.007(6) -0.018(6)
C47 0.061(6) 0.086(7) 0.081(7) -0.005(6) -0.001(6) -0.016(6)
C48 0.053(6) 0.070(6) 0.057(6) -0.005(5) -0.012(5) -0.014(5)
C49 0.041(5) 0.046(5) 0.063(6) -0.011(5) -0.017(5) -0.005(4)
C50 0.057(6) 0.070(6) 0.056(6) -0.016(5) -0.008(5) -0.006(5)
C51 0.043(5) 0.076(6) 0.062(6) -0.023(5) -0.012(5) -0.007(5)
C52 0.059(6) 0.060(6) 0.057(6) -0.009(5) -0.015(5) 0.000(5)
C53 0.046(5) 0.083(7) 0.069(6) 0.004(6) -0.020(5) -0.013(5)
C54 0.052(6) 0.068(6) 0.074(7) 0.005(6) -0.012(5) -0.018(5)
C55 0.041(5) 0.061(6) 0.070(6) -0.014(5) -0.005(5) -0.003(5)
C56 0.044(5) 0.073(6) 0.079(7) -0.011(6) -0.015(5) -0.004(5)
C57 0.055(6) 0.086(7) 0.094(7) -0.006(7) -0.015(6) -0.004(6)
C58 0.057(6) 0.087(7) 0.099(8) -0.006(7) -0.001(6) -0.012(6)
C59 0.060(6) 0.076(7) 0.076(7) -0.007(6) -0.001(6) -0.004(6)
C60 0.053(6) 0.073(6) 0.068(6) -0.015(6) -0.004(5) -0.004(5)
C61 0.086(7) 0.058(6) 0.053(6) 0.002(5) 0.002(6) -0.010(6)
C62 0.075(10) 0.110(12) 0.054(8) -0.010(8) -0.023(8) -0.018(9)
C63 0.057(6) 0.065(6) 0.073(7) 0.001(6) -0.020(5) -0.016(5)
C64 0.074(7) 0.084(7) 0.078(7) 0.007(6) -0.016(6) -0.033(6)
C65 0.065(6) 0.069(6) 0.070(7) 0.001(6) -0.017(6) -0.026(5)
C66 0.052(6) 0.056(6) 0.067(6) 0.008(5) -0.012(5) -0.016(5)
C67 0.045(5) 0.058(6) 0.054(6) 0.006(5) -0.012(5) -0.014(4)
C68 0.051(6) 0.081(7) 0.075(7) -0.005(6) -0.005(6) -0.013(5)
C69 0.062(6) 0.089(7) 0.082(7) -0.001(6) -0.010(6) -0.018(6)
C70 0.051(6) 0.112(8) 0.087(7) -0.016(7) -0.018(6) -0.006(6)
C71 0.062(6) 0.093(7) 0.083(7) -0.017(6) -0.021(6) -0.003(6)
C72 0.065(6) 0.039(5) 0.045(5) -0.003(4) -0.006(5) -0.012(4)
C73 0.097(7) 0.063(6) 0.061(6) -0.001(5) -0.006(6) -0.009(6)
C74 0.108(8) 0.069(7) 0.073(7) 0.016(6) -0.015(7) -0.018(6)
C75 0.101(8) 0.062(6) 0.076(7) 0.010(6) -0.022(6) -0.012(6)
C76 0.092(7) 0.070(7) 0.073(7) -0.009(6) -0.016(6) 0.001(6)
C77 0.077(7) 0.055(6) 0.060(6) -0.012(5) -0.009(6) -0.003(5)
C78 0.051(5) 0.067(6) 0.042(5) 0.004(5) -0.012(5) -0.010(5)
C79 0.055(6) 0.095(7) 0.087(7) -0.001(6) -0.003(6) -0.013(6)
C80 0.081(7) 0.062(6) 0.064(6) 0.002(6) 0.001(6) -0.005(6)
C81 0.095(7) 0.065(6) 0.071(7) 0.006(6) 0.004(6) -0.012(6)
C82 0.098(8) 0.061(6) 0.077(7) 0.005(6) 0.007(7) -0.016(6)
C83 0.102(8) 0.074(7) 0.084(7) -0.006(6) 0.000(7) -0.006(6)
C84 0.103(8) 0.081(7) 0.081(7) -0.004(7) 0.003(7) -0.009(7)
C85 0.094(8) 0.073(7) 0.072(7) -0.003(6) 0.004(6) -0.005(6)
C86 0.061(6) 0.064(6) 0.044(5) 0.004(5) -0.013(5) -0.016(5)
C87 0.053(6) 0.066(6) 0.057(6) -0.019(5) 0.002(5) -0.021(5)
C88 0.062(6) 0.061(6) 0.091(7) -0.020(6) -0.022(6) -0.015(5)
C89 0.053(6) 0.051(5) 0.066(6) 0.013(5) -0.002(5) -0.005(5)
C90 0.065(6) 0.091(7) 0.073(7) -0.019(6) -0.011(6) -0.003(6)
C91 0.064(6) 0.087(7) 0.059(6) -0.001(6) -0.012(6) -0.007(6)
C92 0.094(7) 0.056(6) 0.065(6) 0.011(5) 0.005(6) -0.003(6)
C93 0.054(6) 0.078(7) 0.071(7) -0.024(6) -0.009(5) -0.007(5)
C94 0.074(7) 0.072(6) 0.056(6) -0.002(5) -0.003(6) 0.006(6)
C95 0.060(9) 0.098(12) 0.138(15) 0.006(11) -0.022(10) -0.005(9)
C96 0.095(8) 0.074(7) 0.062(6) 0.004(6) 0.001(6) -0.003(6)
C97 0.078(7) 0.069(6) 0.061(6) 0.002(6) 0.003(6) 0.000(6)
C98 0.071(9) 0.060(8) 0.117(13) 0.000(9) -0.010(9) -0.030(7)
C99 0.076(10) 0.073(9) 0.111(13) -0.015(9) -0.019(9) -0.036(8)
C100 0.104(8) 0.080(7) 0.058(6) 0.009(6) -0.012(6) -0.018(6)
C101 0.074(7) 0.070(7) 0.096(8) -0.018(6) -0.024(6) -0.003(6)
C102 0.064(9) 0.097(11) 0.078(10) -0.002(9) -0.034(8) -0.001(8)
C103 0.061(6) 0.095(7) 0.084(7) -0.015(6) -0.022(6) -0.019(6)
C104 0.070(11) 0.128(15) 0.162(17) -0.001(14) 0.016(12) -0.017(11)
C105 0.091(7) 0.064(6) 0.067(7) -0.001(6) -0.017(6) 0.015(6)
C106 0.096(8) 0.078(7) 0.078(7) 0.001(6) -0.020(7) 0.006(6)
C107 0.112(8) 0.084(7) 0.093(8) -0.001(7) -0.020(7) -0.004(7)
C108 0.123(8) 0.082(7) 0.107(8) -0.004(7) -0.017(7) -0.007(7)
C109 0.110(8) 0.064(7) 0.087(8) -0.006(6) -0.021(7) -0.010(6)
C110 0.101(8) 0.063(6) 0.071(7) -0.003(6) -0.019(7) 0.004(6)
C111 0.093(11) 0.086(11) 0.103(12) -0.012(10) -0.043(10) -0.010(9)
C112 0.058(6) 0.094(7) 0.073(7) -0.006(6) -0.001(6) -0.030(6)
C113 0.111(8) 0.061(6) 0.064(7) -0.003(6) -0.008(6) -0.010(6)
C114 0.040(5) 0.052(5) 0.065(6) 0.011(5) -0.004(5) -0.012(4)
C115 0.094(7) 0.074(7) 0.059(6) 0.006(6) -0.001(6) -0.012(6)
C116 0.040(5) 0.070(6) 0.049(6) -0.009(5) -0.008(5) -0.018(5)
C117 0.090(7) 0.092(7) 0.061(7) 0.001(6) -0.001(6) 0.009(6)
C118 0.051(6) 0.068(6) 0.090(7) 0.006(6) -0.013(6) -0.014(5)
C119 0.072(7) 0.130(8) 0.091(8) 0.011(7) -0.016(7) -0.020(7)
C120 0.070(7) 0.113(8) 0.077(7) -0.001(7) -0.016(6) -0.021(7)
C121 0.053(6) 0.097(7) 0.056(6) 0.007(6) -0.010(5) -0.022(6)
C122 0.059(6) 0.085(7) 0.061(6) 0.020(6) -0.014(5) -0.012(6)
C123 0.070(7) 0.101(8) 0.071(7) 0.017(7) -0.013(6) -0.006(6)
C124 0.075(7) 0.129(8) 0.088(8) 0.025(7) -0.010(7) -0.003(7)
C125 0.053(6) 0.060(6) 0.081(7) -0.001(6) -0.015(6) -0.011(5)
C126 0.066(6) 0.079(7) 0.088(7) -0.025(6) -0.030(6) -0.006(6)
C127 0.060(6) 0.071(7) 0.099(8) -0.007(6) -0.026(6) -0.015(5)
C128 0.079(10) 0.099(12) 0.126(14) -0.027(11) -0.058(10) 0.005(9)
C129 0.095(12) 0.116(13) 0.128(14) 0.007(12) -0.041(11) -0.060(10)
C130 0.105(8) 0.077(7) 0.072(7) 0.010(6) -0.006(7) -0.005(7)
C131 0.062(6) 0.103(8) 0.067(7) 0.003(6) -0.007(6) -0.010(6)
C132 0.124(14) 0.068(10) 0.130(14) -0.034(10) -0.003(12) 0.015(10)
C133 0.131(14) 0.065(9) 0.094(12) 0.005(9) -0.041(11) -0.026(9)
C134 0.112(13) 0.134(14) 0.099(13) -0.029(12) 0.005(11) -0.066(12)
C135 0.057(6) 0.083(7) 0.079(7) -0.016(6) -0.013(6) -0.022(6)
C136 0.063(6) 0.075(7) 0.104(8) 0.008(7) -0.018(6) -0.010(6)
C137 0.070(7) 0.078(7) 0.117(8) 0.009(7) -0.020(7) -0.004(6)
C138 0.056(6) 0.084(7) 0.105(8) 0.001(7) -0.018(6) -0.014(6)
C139 0.050(6) 0.079(7) 0.081(7) -0.008(6) -0.018(6) -0.016(5)
C140 0.047(5) 0.067(6) 0.065(6) -0.007(5) -0.014(5) -0.012(5)
C141 0.041(5) 0.060(6) 0.064(6) 0.009(5) -0.012(5) -0.009(5)
C142 0.084(12) 0.135(15) 0.140(16) 0.003(14) -0.002(12) -0.027(12)
C143 0.102(8) 0.091(7) 0.066(7) 0.008(6) -0.006(6) -0.006(7)
C144 0.058(6) 0.077(7) 0.102(8) 0.008(6) -0.001(6) -0.011(6)
C145 0.149(15) 0.103(12) 0.072(10) 0.030(10) -0.015(11) -0.050(11)
C146 0.130(14) 0.145(15) 0.058(9) -0.034(10) 0.007(10) 0.004(13)
C147 0.064(6) 0.088(7) 0.082(7) 0.005(6) -0.016(6) -0.013(6)
C148 0.125(8) 0.077(7) 0.074(7) 0.009(6) -0.013(7) -0.019(7)
C149 0.086(7) 0.078(7) 0.069(7) -0.022(6) 0.008(6) -0.029(6)
C150 0.071(7) 0.062(6) 0.067(6) -0.016(5) 0.003(6) -0.023(5)
C151 0.050(6) 0.068(6) 0.059(6) -0.019(5) -0.003(5) -0.018(5)
C152 0.059(6) 0.097(7) 0.072(7) -0.017(6) -0.010(6) -0.029(6)
C153 0.071(7) 0.108(8) 0.080(7) -0.023(7) -0.010(6) -0.029(6)
C154 0.083(7) 0.100(7) 0.074(7) -0.030(6) 0.001(6) -0.038(6)
C155 0.049(6) 0.113(8) 0.086(7) -0.011(7) -0.016(6) -0.023(6)
C156 0.085(13) 0.192(18) 0.134(16) 0.027(15) -0.008(12) 0.017(13)
C157 0.133(15) 0.131(15) 0.079(11) -0.012(11) 0.011(12) -0.006(13)
C158 0.091(7) 0.083(7) 0.072(7) -0.004(6) -0.003(6) 0.001(6)
C159 0.069(10) 0.144(15) 0.117(14) 0.019(13) 0.000(11) -0.026(11)
C160 0.109(8) 0.097(8) 0.069(7) 0.007(7) 0.006(7) 0.002(7)
C161 0.078(11) 0.145(16) 0.138(15) -0.004(14) -0.042(12) 0.002(11)
C162 0.153(16) 0.077(11) 0.099(13) -0.024(10) 0.015(12) -0.011(11)
C163 0.092(7) 0.089(7) 0.065(7) -0.007(6) -0.002(6) 0.002(6)
C164 0.054(6) 0.065(6) 0.042(5) -0.005(5) -0.014(5) -0.003(5)
C165 0.151(16) 0.122(14) 0.094(13) 0.017(12) -0.003(13) -0.024(13)
C166 0.076(11) 0.131(15) 0.148(16) -0.006(14) -0.023(12) -0.006(11)
C167 0.172(17) 0.096(13) 0.134(16) -0.012(13) -0.017(15) -0.018(13)
C168 0.057(9) 0.142(15) 0.149(16) -0.024(14) -0.003(11) -0.022(10)

loop_
_atom_type_symbol
_atom_type_description
_atom_type_scat_dispersion_real
_atom_type_scat_dispersion_imag
_atom_type_scat_source
C C 0.0033 0.0016 'International Tables Vol C Tables 4.2.6.8 and 6.1.1.4'
H H 0.0000 0.0000 'International Tables Vol C Tables 4.2.6.8 and 6.1.1.4'
Ni Ni 0.3393 1.1124 'International Tables Vol C Tables 4.2.6.8 and 6.1.1.4'
S S 0.1246 0.1234 'International Tables Vol C Tables 4.2.6.8 and 6.1.1.4'

loop_
_geom_angle_atom_site_label_1
_geom_angle_atom_site_label_2
_geom_angle_atom_site_label_3
_geom_angle
_geom_angle_site_symmetry_1
_geom_angle_site_symmetry_3
_geom_angle_publ_flag
S19 Ni9 Ni10 125.37(11) . . ?
S19 Ni9 S22 170.60(15) . . ?
S20 Ni9 Ni10 131.71(11) . . ?
S20 Ni9 S19 81.06(13) . . ?
S20 Ni9 S22 98.24(14) . . ?
S20 Ni9 S21 178.31(16) . . ?
S22 Ni9 Ni10 48.83(10) . . ?
S21 Ni9 Ni10 49.13(10) . . ?
S21 Ni9 S19 97.28(15) . . ?
S21 Ni9 S22 83.34(15) . . ?
Ni8 Ni7 Ni6 122.77(7) . . ?
S18 Ni7 Ni8 49.13(9) . . ?
S18 Ni7 Ni6 131.90(10) . . ?
S17 Ni7 Ni8 48.62(9) . . ?
S17 Ni7 Ni6 130.56(11) . . ?
S17 Ni7 S18 82.83(12) . . ?
S16 Ni7 Ni8 129.61(11) . . ?
S16 Ni7 Ni6 48.31(9) . . ?
S16 Ni7 S18 96.81(13) . . ?
S16 Ni7 S17 177.67(15) . . ?
S16 Ni7 S15 83.10(13) . . ?
S15 Ni7 Ni8 131.50(11) . . ?
S15 Ni7 Ni6 48.55(9) . . ?
S15 Ni7 S18 179.15(15) . . ?
S15 Ni7 S17 97.29(13) . . ?
Ni3 Ni4 Ni5 122.52(7) . . ?
S10 Ni4 Ni5 128.57(11) . . ?
S10 Ni4 Ni3 49.09(9) . . ?
S10 Ni4 S9 83.50(12) . . ?
S10 Ni4 S12 96.46(13) . . ?
S10 Ni4 S11 176.11(15) . . ?
S9 Ni4 Ni5 133.33(11) . . ?
S9 Ni4 Ni3 49.37(9) . . ?
S9 Ni4 S12 177.22(15) . . ?
S12 Ni4 Ni5 48.56(9) . . ?
S12 Ni4 Ni3 132.35(12) . . ?
S11 Ni4 Ni5 48.61(9) . . ?
S11 Ni4 Ni3 128.90(11) . . ?
S11 Ni4 S9 97.17(13) . . ?
S11 Ni4 S12 83.06(13) . . ?
S18 Ni8 Ni7 49.02(9) . . ?
S17 Ni8 Ni7 49.06(9) . . ?
S17 Ni8 S18 83.08(13) . . ?
S17 Ni8 S19 101.51(14) . . ?
S19 Ni8 Ni7 132.80(11) . . ?
S19 Ni8 S18 174.81(14) . . ?
S20 Ni8 Ni7 122.32(11) . . ?
S20 Ni8 S18 94.11(13) . . ?
S20 Ni8 S17 169.76(14) . . ?
S20 Ni8 S19 80.95(13) . . ?
S2 Ni11 Ni10 125.60(11) . . ?
S2 Ni11 S23 172.39(15) . . ?
S2 Ni11 S1 80.96(13) . . ?
S2 Ni11 S24 95.67(14) . . ?
S23 Ni11 Ni10 48.89(10) . . ?
S23 Ni11 S1 99.46(14) . . ?
S23 Ni11 S24 83.56(14) . . ?
S1 Ni11 Ni10 131.52(11) . . ?
S1 Ni11 S24 175.84(15) . . ?
S24 Ni11 Ni10 48.93(10) . . ?
S16 Ni6 Ni7 48.40(9) . . ?
S16 Ni6 S15 83.06(13) . . ?
S15 Ni6 Ni7 48.39(9) . . ?
S14 Ni6 Ni7 131.95(11) . . ?
S14 Ni6 S16 99.95(13) . . ?
S14 Ni6 S15 175.70(14) . . ?
S14 Ni6 S13 80.80(12) . . ?
S13 Ni6 Ni7 126.19(11) . . ?
S13 Ni6 S16 172.79(15) . . ?
S13 Ni6 S15 95.83(13) . . ?
S2 Ni12 Ni1 129.36(11) . . ?
S2 Ni12 S3 172.52(15) . . ?
S1 Ni12 Ni1 124.72(12) . . ?
S1 Ni12 S2 81.02(13) . . ?
S1 Ni12 S4 172.56(16) . . ?
S1 Ni12 S3 94.33(14) . . ?
S4 Ni12 Ni1 48.79(10) . . ?
S4 Ni12 S2 100.75(14) . . ?
S4 Ni12 S3 83.14(14) . . ?
S3 Ni12 Ni1 49.23(9) . . ?
S14 Ni5 Ni4 124.82(11) . . ?
S12 Ni5 Ni4 49.07(9) . . ?
S12 Ni5 S14 95.11(13) . . ?
S13 Ni5 Ni4 130.26(11) . . ?
S13 Ni5 S14 80.69(12) . . ?
S13 Ni5 S12 173.85(15) . . ?
S13 Ni5 S11 100.24(13) . . ?
S11 Ni5 Ni4 48.32(9) . . ?
S11 Ni5 S14 171.25(15) . . ?
S11 Ni5 S12 83.24(13) . . ?
Ni9 Ni10 Ni11 122.60(7) . . ?
S23 Ni10 Ni9 127.72(12) . . ?
S23 Ni10 Ni11 48.46(9) . . ?
S23 Ni10 S24 83.07(14) . . ?
S23 Ni10 S21 97.79(14) . . ?
S24 Ni10 Ni9 133.65(12) . . ?
S24 Ni10 Ni11 48.74(10) . . ?
S24 Ni10 S21 175.84(16) . . ?
S22 Ni10 Ni9 48.88(10) . . ?
S22 Ni10 Ni11 127.40(12) . . ?
S22 Ni10 S23 173.91(16) . . ?
S22 Ni10 S24 96.65(15) . . ?
S22 Ni10 S21 82.93(14) . . ?
S21 Ni10 Ni9 48.56(10) . . ?
S21 Ni10 Ni11 134.43(13) . . ?
Ni2 Ni1 Ni12 123.76(8) . . ?
S4 Ni1 Ni12 48.81(9) . . ?
S4 Ni1 Ni2 130.78(12) . . ?
S4 Ni1 S3 83.27(14) . . ?
S4 Ni1 S5 178.34(16) . . ?
S4 Ni1 S6 97.97(15) . . ?
S3 Ni1 Ni12 49.39(10) . . ?
S3 Ni1 Ni2 132.36(12) . . ?
S3 Ni1 S6 176.76(17) . . ?
S5 Ni1 Ni12 129.58(12) . . ?
S5 Ni1 Ni2 49.21(10) . . ?
S5 Ni1 S3 95.74(14) . . ?
S5 Ni1 S6 83.08(15) . . ?
S6 Ni1 Ni12 133.46(14) . . ?
S6 Ni1 Ni2 48.60(11) . . ?
S10 Ni3 Ni4 48.71(9) . . ?
S10 Ni3 S9 83.21(13) . . ?
S7 Ni3 Ni4 123.62(12) . . ?
S7 Ni3 S10 169.88(14) . . ?
S7 Ni3 S9 95.50(13) . . ?
S7 Ni3 S8 81.07(14) . . ?
S9 Ni3 Ni4 49.37(9) . . ?
S8 Ni3 Ni4 132.03(12) . . ?
S8 Ni3 S10 99.99(13) . . ?
S8 Ni3 S9 176.42(14) . . ?
S7 Ni2 Ni1 131.29(11) . . ?
S7 Ni2 S8 81.00(14) . . ?
S7 Ni2 S5 98.75(15) . . ?
S8 Ni2 Ni1 124.12(12) . . ?
S5 Ni2 Ni1 49.39(11) . . ?
S5 Ni2 S8 170.36(15) . . ?
S6 Ni2 Ni1 49.94(10) . . ?
S6 Ni2 S7 176.60(16) . . ?
S6 Ni2 S8 95.77(16) . . ?
S6 Ni2 S5 84.25(16) . . ?
Ni4 S10 Ni3 82.20(12) . . ?
C67 S10 Ni4 109.1(3) . . ?
C67 S10 Ni3 110.7(4) . . ?
Ni7 S18 Ni8 81.85(11) . . ?
C72 S18 Ni7 102.2(4) . . ?
C72 S18 Ni8 108.2(4) . . ?
Ni11 S2 Ni12 92.01(13) . . ?
C24 S2 Ni11 113.2(5) . . ?
C24 S2 Ni12 112.1(5) . . ?
Ni8 S17 Ni7 82.32(12) . . ?
C151 S17 Ni7 110.5(4) . . ?
C151 S17 Ni8 111.2(4) . . ?
Ni11 S23 Ni10 82.65(13) . . ?
C30 S23 Ni11 109.2(4) . . ?
C30 S23 Ni10 110.6(3) . . ?
Ni6 S16 Ni7 83.29(12) . . ?
C49 S16 Ni7 110.7(5) . . ?
C49 S16 Ni6 112.0(5) . . ?
Ni7 S15 Ni6 83.06(12) . . ?
C21 S15 Ni7 103.1(5) . . ?
C21 S15 Ni6 103.8(5) . . ?
Ni6 S14 Ni5 92.32(13) . . ?
C1 S14 Ni6 109.9(5) . . ?
C1 S14 Ni5 111.5(5) . . ?
Ni9 S19 Ni8 91.54(13) . . ?
C141 S19 Ni9 113.3(4) . . ?
C141 S19 Ni8 111.2(4) . . ?
Ni2 S7 Ni3 90.83(14) . . ?
C12 S7 Ni3 114.2(4) . . ?
C12 S7 Ni2 107.4(5) . . ?
Ni12 S1 Ni11 91.88(13) . . ?
C43 S1 Ni11 110.7(4) . . ?
C43 S1 Ni12 110.9(4) . . ?
Ni3 S9 Ni4 81.27(12) . . ?
C37 S9 Ni4 103.2(3) . . ?
C37 S9 Ni3 104.8(4) . . ?
Ni3 S8 Ni2 90.47(13) . . ?
C116 S8 Ni3 108.5(5) . . ?
C116 S8 Ni2 113.7(5) . . ?
Ni11 S24 Ni10 82.34(13) . . ?
C14 S24 Ni11 105.6(4) . . ?
C14 S24 Ni10 102.7(4) . . ?
Ni8 S20 Ni9 91.84(13) . . ?
C2 S20 Ni9 107.9(3) . . ?
C2 S20 Ni8 111.5(3) . . ?
Ni1 S4 Ni12 82.40(13) . . ?
C55 S4 Ni12 110.1(4) . . ?
C55 S4 Ni1 110.8(4) . . ?
Ni1 S3 Ni12 81.38(12) . . ?
C26 S3 Ni12 108.8(5) . . ?
C26 S3 Ni1 103.2(5) . . ?
Ni10 S22 Ni9 82.29(13) . . ?
C121 S22 Ni9 110.9(4) . . ?
C121 S22 Ni10 109.1(4) . . ?
Ni5 S12 Ni4 82.38(12) . . ?
C13 S12 Ni4 100.1(5) . . ?
C13 S12 Ni5 109.4(5) . . ?
Ni5 S13 Ni6 92.48(12) . . ?
C10 S13 Ni6 112.1(4) . . ?
C10 S13 Ni5 112.0(4) . . ?
Ni4 S11 Ni5 83.07(12) . . ?
C114 S11 Ni4 110.7(5) . . ?
C114 S11 Ni5 108.8(5) . . ?
Ni9 S21 Ni10 82.31(13) . . ?
C80 S21 Ni9 104.1(4) . . ?
C80 S21 Ni10 96.3(4) . . ?
Ni2 S5 Ni1 81.39(13) . . ?
C87 S5 Ni1 110.4(5) . . ?
C87 S5 Ni2 112.6(5) . . ?
Ni2 S6 Ni1 81.46(14) . . ?
C105 S6 Ni1 94.5(4) . . ?
C105 S6 Ni2 107.1(4) . . ?
C53 C1 S14 118.2(11) . . ?
C53 C1 C91 120.0(14) . . ?
C91 C1 S14 121.6(11) . . ?
C3 C2 S20 118.0(5) . . ?
C3 C2 C7 120.0 . . ?
C7 C2 S20 122.0(5) . . ?
C2 C3 H3 120.0 . . ?
C2 C3 C4 120.0 . . ?
C4 C3 H3 120.0 . . ?
C3 C4 H4 120.0 . . ?
C5 C4 C3 120.0 . . ?
C5 C4 H4 120.0 . . ?
C4 C5 C6 120.0 . . ?
C4 C5 C99 122.9(10) . . ?
C6 C5 C99 116.9(10) . . ?
C5 C6 H6 120.0 . . ?
C7 C6 C5 120.0 . . ?
C7 C6 H6 120.0 . . ?
C2 C7 H7 120.0 . . ?
C6 C7 C2 120.0 . . ?
C6 C7 H7 120.0 . . ?
C11 C8 H8 119.4 . . ?
C29 C8 H8 119.4 . . ?
C29 C8 C11 121.3(14) . . ?
C89 C9 H9 119.6 . . ?
C144 C9 H9 119.6 . . ?
C144 C9 C89 120.8(17) . . ?
C28 C10 S13 123.7(10) . . ?
C51 C10 S13 117.9(11) . . ?
C51 C10 C28 118.3(13) . . ?
C8 C11 H11 120.1 . . ?
C8 C11 C12 119.8(13) . . ?
C12 C11 H11 120.1 . . ?
C11 C12 S7 121.9(11) . . ?
C25 C12 S7 120.1(10) . . ?
C25 C12 C11 117.9(12) . . ?
C94 C13 S12 120.9(11) . . ?
C97 C13 S12 118.9(12) . . ?
C97 C13 C94 119.8(14) . . ?
C15 C14 S24 120.3(5) . . ?
C15 C14 C19 120.0 . . ?
C19 C14 S24 119.5(5) . . ?
C14 C15 H15 120.0 . . ?
C14 C15 C16 120.0 . . ?
C16 C15 H15 120.0 . . ?
C15 C16 H16 120.0 . . ?
C15 C16 C17 120.0 . . ?
C17 C16 H16 120.0 . . ?
C16 C17 C18 120.0 . . ?
C16 C17 C146 122.7(13) . . ?
C18 C17 C146 117.3(13) . . ?
C17 C18 H18 120.0 . . ?
C19 C18 C17 120.0 . . ?
C19 C18 H18 120.0 . . ?
C14 C19 H19 120.0 . . ?
C18 C19 C14 120.0 . . ?
C18 C19 H19 120.0 . . ?
C24 C20 H20 120.2 . . ?
C24 C20 C86 119.6(13) . . ?
C86 C20 H20 120.2 . . ?
C61 C21 S15 122.4(11) . . ?
C61 C21 C113 116.1(14) . . ?
C113 C21 S15 121.3(12) . . ?
C78 C22 C102 123.0(15) . . ?
C93 C22 C78 118.2(14) . . ?
C93 C22 C102 118.7(15) . . ?
C24 C23 H23 120.2 . . ?
C24 C23 C36 119.6(13) . . ?
C36 C23 H23 120.2 . . ?
C20 C24 S2 118.2(11) . . ?
C20 C24 C23 120.3(13) . . ?
C23 C24 S2 121.5(11) . . ?
C12 C25 H25 118.8 . . ?
C12 C25 C63 122.3(13) . . ?
C63 C25 H25 118.8 . . ?
C92 C26 S3 120.7(12) . . ?
C96 C26 S3 119.0(12) . . ?
C96 C26 C92 118.5(15) . . ?
C52 C27 H27 120.5 . . ?
C126 C27 H27 120.5 . . ?
C126 C27 C52 119.1(18) . . ?
C10 C28 H28 119.6 . . ?
C78 C28 C10 120.7(12) . . ?
C78 C28 H28 119.6 . . ?
C8 C29 C63 119.7(13) . . ?
C8 C29 C98 120.6(14) . . ?
C63 C29 C98 119.3(15) . . ?
C31 C30 S23 121.2(5) . . ?
C31 C30 C35 120.0 . . ?
C35 C30 S23 118.8(5) . . ?
C30 C31 H31 120.0 . . ?
C32 C31 C30 120.0 . . ?
C32 C31 H31 120.0 . . ?
C31 C32 H32 120.0 . . ?
C31 C32 C33 120.0 . . ?
C33 C32 H32 120.0 . . ?
C32 C33 C111 118.8(11) . . ?
C34 C33 C32 120.0 . . ?
C34 C33 C111 121.2(11) . . ?
C33 C34 H34 120.0 . . ?
C33 C34 C35 120.0 . . ?
C35 C34 H34 120.0 . . ?
C30 C35 H35 120.0 . . ?
C34 C35 C30 120.0 . . ?
C34 C35 H35 120.0 . . ?
C23 C36 H36 119.6 . . ?
C164 C36 C23 120.7(13) . . ?
C164 C36 H36 119.6 . . ?
C38 C37 S9 118.9(5) . . ?
C38 C37 C42 120.0 . . ?
C42 C37 S9 121.0(5) . . ?
C37 C38 H38 120.0 . . ?
C37 C38 C39 120.0 . . ?
C39 C38 H38 120.0 . . ?
C38 C39 H39 120.0 . . ?
C40 C39 C38 120.0 . . ?
C40 C39 H39 120.0 . . ?
C39 C40 C132 118.9(13) . . ?
C41 C40 C39 120.0 . . ?
C41 C40 C132 120.9(13) . . ?
C40 C41 H41 120.0 . . ?
C40 C41 C42 120.0 . . ?
C42 C41 H41 120.0 . . ?
C37 C42 H42 120.0 . . ?
C41 C42 C37 120.0 . . ?
C41 C42 H42 120.0 . . ?
C44 C43 S1 117.9(6) . . ?
C44 C43 C48 120.0 . . ?
C48 C43 S1 122.0(6) . . ?
C43 C44 H44 120.0 . . ?
C43 C44 C45 120.0 . . ?
C45 C44 H44 120.0 . . ?
C44 C45 H45 120.0 . . ?
C46 C45 C44 120.0 . . ?
C46 C45 H45 120.0 . . ?
C45 C46 C47 120.0 . . ?
C45 C46 C168 123.9(13) . . ?
C47 C46 C168 116.0(13) . . ?
C46 C47 H47 120.0 . . ?
C48 C47 C46 120.0 . . ?
C48 C47 H47 120.0 . . ?
C43 C48 H48 120.0 . . ?
C47 C48 C43 120.0 . . ?
C47 C48 H48 120.0 . . ?
C52 C49 S16 121.3(11) . . ?
C125 C49 S16 120.9(12) . . ?
C125 C49 C52 117.8(14) . . ?
C87 C50 H50 120.7 . . ?
C90 C50 H50 120.7 . . ?
C90 C50 C87 118.7(16) . . ?
C10 C51 H51 119.3 . . ?
C10 C51 C93 121.5(14) . . ?
C93 C51 H51 119.3 . . ?
C27 C52 H52 120.1 . . ?
C49 C52 C27 119.7(15) . . ?
C49 C52 H52 120.1 . . ?
C1 C53 H53 120.5 . . ?
C1 C53 C147 119.0(16) . . ?
C147 C53 H53 120.5 . . ?
C114 C54 H54 119.0 . . ?
C114 C54 C118 121.9(17) . . ?
C118 C54 H54 119.0 . . ?
C56 C55 S4 117.3(6) . . ?
C56 C55 C60 120.0 . . ?
C60 C55 S4 122.7(6) . . ?
C55 C56 H56 120.0 . . ?
C57 C56 C55 120.0 . . ?
C57 C56 H56 120.0 . . ?
C56 C57 H57 120.0 . . ?
C56 C57 C58 120.0 . . ?
C58 C57 H57 120.0 . . ?
C57 C58 C142 119.1(15) . . ?
C59 C58 C57 120.0 . . ?
C59 C58 C142 120.8(15) . . ?
C58 C59 H59 120.0 . . ?
C58 C59 C60 120.0 . . ?
C60 C59 H59 120.0 . . ?
C55 C60 H60 120.0 . . ?
C59 C60 C55 120.0 . . ?
C59 C60 H60 120.0 . . ?
C21 C61 H61 116.8 . . ?
C21 C61 C115 126.3(16) . . ?
C115 C61 H61 116.8 . . ?
H62A C62 H62B 109.5 . . ?
H62A C62 H62C 109.5 . . ?
H62B C62 H62C 109.5 . . ?
C164 C62 H62A 109.5 . . ?
C164 C62 H62B 109.5 . . ?
C164 C62 H62C 109.5 . . ?
C25 C63 C29 118.8(14) . . ?
C25 C63 H63 120.6 . . ?
C29 C63 H63 120.6 . . ?
C65 C64 C69 120.0 . . ?
C65 C64 C129 116.1(12) . . ?
C69 C64 C129 123.8(12) . . ?
C64 C65 H65 120.0 . . ?
C66 C65 C64 120.0 . . ?
C66 C65 H65 120.0 . . ?
C65 C66 H66 120.0 . . ?
C65 C66 C67 120.0 . . ?
C67 C66 H66 120.0 . . ?
C66 C67 S10 122.1(5) . . ?
C66 C67 C68 120.0 . . ?
C68 C67 S10 117.9(5) . . ?
C67 C68 H68 120.0 . . ?
C69 C68 C67 120.0 . . ?
C69 C68 H68 120.0 . . ?
C64 C69 H69 120.0 . . ?
C68 C69 C64 120.0 . . ?
C68 C69 H69 120.0 . . ?
C90 C70 C161 117(2) . . ?
C155 C70 C90 120.0(18) . . ?
C155 C70 C161 123.4(19) . . ?
C101 C71 C103 113.9(17) . . ?
C101 C71 C166 117(2) . . ?
C103 C71 C166 129(2) . . ?
C73 C72 S18 117.0(5) . . ?
C73 C72 C77 120.0 . . ?
C77 C72 S18 122.8(5) . . ?
C72 C73 H73 120.0 . . ?
C74 C73 C72 120.0 . . ?
C74 C73 H73 120.0 . . ?
C73 C74 H74 120.0 . . ?
C73 C74 C75 120.0 . . ?
C75 C74 H74 120.0 . . ?
C74 C75 C76 120.0 . . ?
C74 C75 C133 123.2(12) . . ?
C76 C75 C133 116.7(12) . . ?
C75 C76 H76 120.0 . . ?
C77 C76 C75 120.0 . . ?
C77 C76 H76 120.0 . . ?
C72 C77 H77 120.0 . . ?
C76 C77 C72 120.0 . . ?
C76 C77 H77 120.0 . . ?
C22 C78 H78 118.9 . . ?
C28 C78 C22 122.2(14) . . ?
C28 C78 H78 118.9 . . ?
C131 C79 C147 117.5(17) . . ?
C131 C79 C159 123(2) . . ?
C147 C79 C159 119.9(19) . . ?
C81 C80 S21 121.4(6) . . ?
C81 C80 C85 120.0 . . ?
C85 C80 S21 118.6(6) . . ?
C80 C81 H81 120.0 . . ?
C80 C81 C82 120.0 . . ?
C82 C81 H81 120.0 . . ?
C81 C82 H82 120.0 . . ?
C81 C82 C83 120.0 . . ?
C83 C82 H82 120.0 . . ?
C82 C83 C162 118.2(12) . . ?
C84 C83 C82 120.0 . . ?
C84 C83 C162 121.6(12) . . ?
C83 C84 H84 120.0 . . ?
C85 C84 C83 120.0 . . ?
C85 C84 H84 120.0 . . ?
C80 C85 H85 120.0 . . ?
C84 C85 C80 120.0 . . ?
C84 C85 H85 120.0 . . ?
C20 C86 H86 119.5 . . ?
C164 C86 C20 121.0(13) . . ?
C164 C86 H86 119.5 . . ?
C50 C87 S5 121.6(11) . . ?
C112 C87 S5 121.0(14) . . ?
C112 C87 C50 117.4(16) . . ?
C101 C88 H88 119.9 . . ?
C101 C88 C116 120.3(15) . . ?
C116 C88 H88 119.9 . . ?
C9 C89 H89 120.8 . . ?
C114 C89 C9 118.4(16) . . ?
C114 C89 H89 120.8 . . ?
C50 C90 H90 120.1 . . ?
C70 C90 C50 120(2) . . ?
C70 C90 H90 120.1 . . ?
C1 C91 H91 120.9 . . ?
C1 C91 C131 118.1(16) . . ?
C131 C91 H91 120.9 . . ?
C26 C92 H92 120.1 . . ?
C130 C92 C26 119.8(17) . . ?
C130 C92 H92 120.1 . . ?
C22 C93 C51 118.7(14) . . ?
C22 C93 H93 120.6 . . ?
C51 C93 H93 120.7 . . ?
C13 C94 H94 120.9 . . ?
C117 C94 C13 118.2(16) . . ?
C117 C94 H94 120.9 . . ?
H95A C95 H95B 109.5 . . ?
H95A C95 H95C 109.5 . . ?
H95B C95 H95C 109.5 . . ?
C138 C95 H95A 109.5 . . ?
C138 C95 H95B 109.5 . . ?
C138 C95 H95C 109.5 . . ?
C26 C96 H96 119.7 . . ?
C26 C96 C160 120.6(18) . . ?
C160 C96 H96 119.7 . . ?
C13 C97 H97 119.6 . . ?
C13 C97 C158 120.7(17) . . ?
C158 C97 H97 119.6 . . ?
C29 C98 H98A 109.5 . . ?
C29 C98 H98B 109.5 . . ?
C29 C98 H98C 109.5 . . ?
H98A C98 H98B 109.5 . . ?
H98A C98 H98C 109.5 . . ?
H98B C98 H98C 109.5 . . ?
C5 C99 H99A 109.5 . . ?
C5 C99 H99B 109.5 . . ?
C5 C99 H99C 109.5 . . ?
H99A C99 H99B 109.5 . . ?
H99A C99 H99C 109.5 . . ?
H99B C99 H99C 109.5 . . ?
C115 C100 C145 115.4(18) . . ?
C148 C100 C115 115.9(17) . . ?
C148 C100 C145 129(2) . . ?
C71 C101 C88 125.6(18) . . ?
C71 C101 H101 117.2 . . ?
C88 C101 H101 117.2 . . ?
C22 C102 H10A 109.5 . . ?
C22 C102 H10B 109.5 . . ?
C22 C102 H10C 109.5 . . ?
H10A C102 H10B 109.5 . . ?
H10A C102 H10C 109.5 . . ?
H10B C102 H10C 109.5 . . ?
C71 C103 H103 118.5 . . ?
C71 C103 C135 123.0(17) . . ?
C135 C103 H103 118.5 . . ?
H10D C104 H10E 109.5 . . ?
H10D C104 H10F 109.5 . . ?
H10E C104 H10F 109.5 . . ?
C144 C104 H10D 109.5 . . ?
C144 C104 H10E 109.5 . . ?
C144 C104 H10F 109.5 . . ?
C106 C105 S6 116.7(7) . . ?
C106 C105 C110 120.0 . . ?
C110 C105 S6 123.3(7) . . ?
C105 C106 H106 120.0 . . ?
C105 C106 C107 120.0 . . ?
C107 C106 H106 120.0 . . ?
C106 C107 H107 120.0 . . ?
C108 C107 C106 120.0 . . ?
C108 C107 H107 120.0 . . ?
C107 C108 C109 120.0 . . ?
C107 C108 C167 122.1(15) . . ?
C109 C108 C167 117.8(15) . . ?
C108 C109 H109 120.0 . . ?
C110 C109 C108 120.0 . . ?
C110 C109 H109 120.0 . . ?
C105 C110 H110 120.0 . . ?
C109 C110 C105 120.0 . . ?
C109 C110 H110 120.0 . . ?
C33 C111 H11A 109.5 . . ?
C33 C111 H11B 109.5 . . ?
C33 C111 H11C 109.5 . . ?
H11A C111 H11B 109.5 . . ?
H11A C111 H11C 109.5 . . ?
H11B C111 H11C 109.5 . . ?
C87 C112 H112 119.7 . . ?
C155 C112 C87 120.6(19) . . ?
C155 C112 H112 119.7 . . ?
C21 C113 H113 120.8 . . ?
C21 C113 C148 118.4(17) . . ?
C148 C113 H113 120.8 . . ?
C54 C114 S11 118.2(12) . . ?
C54 C114 C89 119.5(14) . . ?
C89 C114 S11 122.0(12) . . ?
C61 C115 C100 117.9(17) . . ?
C61 C115 H115 121.0 . . ?
C100 C115 H115 121.0 . . ?
C88 C116 S8 124.3(11) . . ?
C88 C116 C135 118.0(15) . . ?
C135 C116 S8 117.3(13) . . ?
C94 C117 H117 117.0 . . ?
C163 C117 C94 126.1(18) . . ?
C163 C117 H117 117.0 . . ?
C54 C118 H118 121.0 . . ?
C144 C118 C54 118.0(17) . . ?
C144 C118 H118 121.0 . . ?
C120 C119 H119 120.0 . . ?
C120 C119 C124 120.0 . . ?
C124 C119 H119 120.0 . . ?
C119 C120 H120 120.0 . . ?
C119 C120 C121 120.0 . . ?
C121 C120 H120 120.0 . . ?
C120 C121 S22 117.7(6) . . ?
C122 C121 S22 122.1(7) . . ?
C122 C121 C120 120.0 . . ?
C121 C122 H122 120.0 . . ?
C121 C122 C123 120.0 . . ?
C123 C122 H122 120.0 . . ?
C122 C123 H123 120.0 . . ?
C124 C123 C122 120.0 . . ?
C124 C123 H123 120.0 . . ?
C119 C124 C156 119.3(10) . . ?
C123 C124 C119 120.0 . . ?
C123 C124 C156 120.6(9) . . ?
C49 C125 H125 120.6 . . ?
C49 C125 C127 118.8(16) . . ?
C127 C125 H125 120.6 . . ?
C27 C126 C128 120(2) . . ?
C127 C126 C27 120.3(18) . . ?
C127 C126 C128 119.7(19) . . ?
C125 C127 H127 117.9 . . ?
C126 C127 C125 124.2(17) . . ?
C126 C127 H127 117.9 . . ?
C126 C128 H12A 109.5 . . ?
C126 C128 H12B 109.5 . . ?
C126 C128 H12C 109.5 . . ?
H12A C128 H12B 109.5 . . ?
H12A C128 H12C 109.5 . . ?
H12B C128 H12C 109.5 . . ?
C64 C129 H12D 109.5 . . ?
C64 C129 H12E 109.5 . . ?
C64 C129 H12F 109.5 . . ?
H12D C129 H12E 109.5 . . ?
H12D C129 H12F 109.5 . . ?
H12E C129 H12F 109.5 . . ?
C92 C130 H130 117.9 . . ?
C92 C130 C143 124.2(19) . . ?
C143 C130 H130 117.9 . . ?
C79 C131 C91 124.0(18) . . ?
C79 C131 H131 118.0 . . ?
C91 C131 H131 118.0 . . ?
C40 C132 H13A 109.5 . . ?
C40 C132 H13B 109.5 . . ?
C40 C132 H13C 109.5 . . ?
H13A C132 H13B 109.5 . . ?
H13A C132 H13C 109.5 . . ?
H13B C132 H13C 109.5 . . ?
C75 C133 H13D 109.5 . . ?
C75 C133 H13E 109.5 . . ?
C75 C133 H13F 109.5 . . ?
H13D C133 H13E 109.5 . . ?
H13D C133 H13F 109.5 . . ?
H13E C133 H13F 109.5 . . ?
H13G C134 H13H 109.5 . . ?
H13G C134 H13I 109.5 . . ?
H13H C134 H13I 109.5 . . ?
C154 C134 H13G 109.5 . . ?
C154 C134 H13H 109.5 . . ?
C154 C134 H13I 109.5 . . ?
C103 C135 H135 120.9 . . ?
C116 C135 C103 118.1(17) . . ?
C116 C135 H135 121.0 . . ?
C137 C136 H136 120.0 . . ?
C137 C136 C141 120.0 . . ?
C141 C136 H136 120.0 . . ?
C136 C137 H137 120.0 . . ?
C136 C137 C138 120.0 . . ?
C138 C137 H137 120.0 . . ?
C137 C138 C95 121.8(11) . . ?
C139 C138 C95 118.0(12) . . ?
C139 C138 C137 120.0 . . ?
C138 C139 H139 120.0 . . ?
C140 C139 C138 120.0 . . ?
C140 C139 H139 120.0 . . ?
C139 C140 H140 120.0 . . ?
C139 C140 C141 120.0 . . ?
C141 C140 H140 120.0 . . ?
C136 C141 S19 121.1(6) . . ?
C140 C141 S19 118.9(6) . . ?
C140 C141 C136 120.0 . . ?
C58 C142 H14A 109.6 . . ?
C58 C142 H14B 109.6 . . ?
C58 C142 H14C 109.2 . . ?
H14A C142 H14B 109.5 . . ?
H14A C142 H14C 109.5 . . ?
H14B C142 H14C 109.5 . . ?
C130 C143 C160 115.6(18) . . ?
C130 C143 C165 122(2) . . ?
C160 C143 C165 122(2) . . ?
C9 C144 C104 121(2) . . ?
C118 C144 C9 121.4(17) . . ?
C118 C144 C104 118(2) . . ?
C100 C145 H14D 109.5 . . ?
C100 C145 H14E 109.5 . . ?
C100 C145 H14F 109.5 . . ?
H14D C145 H14E 109.5 . . ?
H14D C145 H14F 109.5 . . ?
H14E C145 H14F 109.5 . . ?
C17 C146 H14G 109.5 . . ?
C17 C146 H14H 109.5 . . ?
C17 C146 H14I 109.5 . . ?
H14G C146 H14H 109.5 . . ?
H14G C146 H14I 109.5 . . ?
H14H C146 H14I 109.5 . . ?
C53 C147 H147 119.7 . . ?
C79 C147 C53 120.6(17) . . ?
C79 C147 H147 119.7 . . ?
C100 C148 C113 124(2) . . ?
C100 C148 H148 117.8 . . ?
C113 C148 H148 117.8 . . ?
C150 C149 H149 120.0 . . ?
C150 C149 C154 120.0 . . ?
C154 C149 H149 120.0 . . ?
C149 C150 H150 120.0 . . ?
C151 C150 C149 120.0 . . ?
C151 C150 H150 120.0 . . ?
C150 C151 S17 121.9(6) . . ?
C150 C151 C152 120.0 . . ?
C152 C151 S17 118.1(6) . . ?
C151 C152 H152 120.0 . . ?
C153 C152 C151 120.0 . . ?
C153 C152 H152 120.0 . . ?
C152 C153 H153 120.0 . . ?
C152 C153 C154 120.0 . . ?
C154 C153 H153 120.0 . . ?
C149 C154 C134 121.1(15) . . ?
C153 C154 C134 118.9(15) . . ?
C153 C154 C149 120.0 . . ?
C70 C155 C112 123.3(17) . . ?
C70 C155 H155 118.3 . . ?
C112 C155 H155 118.3 . . ?
C124 C156 H15A 109.5 . . ?
C124 C156 H15B 109.5 . . ?
C124 C156 H15C 109.5 . . ?
H15A C156 H15B 109.5 . . ?
H15A C156 H15C 109.5 . . ?
H15B C156 H15C 109.5 . . ?
H15D C157 H15E 109.5 . . ?
H15D C157 H15F 109.5 . . ?
H15E C157 H15F 109.5 . . ?
C163 C157 H15D 109.5 . . ?
C163 C157 H15E 109.5 . . ?
C163 C157 H15F 109.5 . . ?
C97 C158 H158 119.6 . . ?
C97 C158 C163 120.7(18) . . ?
C163 C158 H158 119.6 . . ?
C79 C159 H15G 109.5 . . ?
C79 C159 H15H 109.5 . . ?
C79 C159 H15I 109.5 . . ?
H15G C159 H15H 109.5 . . ?
H15G C159 H15I 109.5 . . ?
H15H C159 H15I 109.5 . . ?
C96 C160 C143 120.5(19) . . ?
C96 C160 H160 119.7 . . ?
C143 C160 H160 119.7 . . ?
C70 C161 H16A 109.5 . . ?
C70 C161 H16B 109.5 . . ?
C70 C161 H16C 109.5 . . ?
H16A C161 H16B 109.5 . . ?
H16A C161 H16C 109.5 . . ?
H16B C161 H16C 109.5 . . ?
C83 C162 H16D 109.5 . . ?
C83 C162 H16E 109.5 . . ?
C83 C162 H16F 109.5 . . ?
H16D C162 H16E 109.5 . . ?
H16D C162 H16F 109.5 . . ?
H16E C162 H16F 109.5 . . ?
C117 C163 C157 123(2) . . ?
C117 C163 C158 114.2(17) . . ?
C158 C163 C157 123.3(19) . . ?
C36 C164 C62 122.9(15) . . ?
C36 C164 C86 118.6(14) . . ?
C86 C164 C62 118.4(15) . . ?
C143 C165 H16G 109.5 . . ?
C143 C165 H16H 109.5 . . ?
C143 C165 H16I 109.5 . . ?
H16G C165 H16H 109.5 . . ?
H16G C165 H16I 109.5 . . ?
H16H C165 H16I 109.5 . . ?
C71 C166 H16J 109.5 . . ?
C71 C166 H16K 109.5 . . ?
C71 C166 H16L 109.5 . . ?
H16J C166 H16K 109.5 . . ?
H16J C166 H16L 109.5 . . ?
H16K C166 H16L 109.5 . . ?
C108 C167 H16M 109.5 . . ?
C108 C167 H16N 109.5 . . ?
C108 C167 H16O 109.5 . . ?
H16M C167 H16N 109.5 . . ?
H16M C167 H16O 109.5 . . ?
H16N C167 H16O 109.5 . . ?
C46 C168 H16P 109.5 . . ?
C46 C168 H16Q 109.5 . . ?
C46 C168 H16R 109.5 . . ?
H16P C168 H16Q 109.5 . . ?
H16P C168 H16R 109.5 . . ?
H16Q C168 H16R 109.5 . . ?

loop_
_geom_bond_atom_site_label_1
_geom_bond_atom_site_label_2
_geom_bond_distance
_geom_bond_site_symmetry_2
_geom_bond_publ_flag
Ni9 Ni10 2.908(2) . ?
Ni9 S19 2.203(4) . ?
Ni9 S20 2.200(4) . ?
Ni9 S22 2.211(4) . ?
Ni9 S21 2.200(4) . ?
Ni7 Ni8 2.907(2) . ?
Ni7 Ni6 2.930(2) . ?
Ni7 S18 2.217(3) . ?
Ni7 S17 2.216(3) . ?
Ni7 S16 2.206(3) . ?
Ni7 S15 2.207(3) . ?
Ni4 Ni5 2.919(2) . ?
Ni4 Ni3 2.891(2) . ?
Ni4 S10 2.193(4) . ?
Ni4 S9 2.220(3) . ?
Ni4 S12 2.225(3) . ?
Ni4 S11 2.196(4) . ?
Ni8 S18 2.220(3) . ?
Ni8 S17 2.201(3) . ?
Ni8 S19 2.208(3) . ?
Ni8 S20 2.200(4) . ?
Ni11 Ni10 2.914(2) . ?
Ni11 S2 2.192(3) . ?
Ni11 S23 2.199(3) . ?
Ni11 S1 2.203(4) . ?
Ni11 S24 2.210(4) . ?
Ni6 S16 2.203(3) . ?
Ni6 S15 2.212(3) . ?
Ni6 S14 2.196(3) . ?
Ni6 S13 2.202(3) . ?
Ni12 Ni1 2.894(2) . ?
Ni12 S2 2.199(4) . ?
Ni12 S1 2.193(3) . ?
Ni12 S4 2.197(3) . ?
Ni12 S3 2.222(4) . ?
Ni5 S14 2.208(3) . ?
Ni5 S12 2.208(3) . ?
Ni5 S13 2.196(3) . ?
Ni5 S11 2.206(3) . ?
Ni10 S23 2.214(4) . ?
Ni10 S24 2.216(4) . ?
Ni10 S22 2.209(4) . ?
Ni10 S21 2.219(4) . ?
Ni1 Ni2 2.879(2) . ?
Ni1 S4 2.196(4) . ?
Ni1 S3 2.217(4) . ?
Ni1 S5 2.210(4) . ?
Ni1 S6 2.228(4) . ?
Ni3 S10 2.205(3) . ?
Ni3 S7 2.200(3) . ?
Ni3 S9 2.220(4) . ?
Ni3 S8 2.201(4) . ?
Ni2 S7 2.195(4) . ?
Ni2 S8 2.209(4) . ?
Ni2 S5 2.204(4) . ?
Ni2 S6 2.183(4) . ?
S10 C67 1.774(8) . ?
S18 C72 1.781(7) . ?
S2 C24 1.790(14) . ?
S17 C151 1.801(8) . ?
S23 C30 1.778(8) . ?
S16 C49 1.761(13) . ?
S15 C21 1.782(14) . ?
S14 C1 1.795(13) . ?
S19 C141 1.771(8) . ?
S7 C12 1.771(12) . ?
S1 C43 1.781(8) . ?
S9 C37 1.820(8) . ?
S8 C116 1.792(14) . ?
S24 C14 1.790(8) . ?
S20 C2 1.785(7) . ?
S4 C55 1.795(8) . ?
S3 C26 1.802(15) . ?
S22 C121 1.775(9) . ?
S12 C13 1.792(15) . ?
S13 C10 1.789(13) . ?
S11 C114 1.792(13) . ?
S21 C80 1.849(9) . ?
S5 C87 1.749(17) . ?
S6 C105 1.846(10) . ?
C1 C53 1.36(2) . ?
C1 C91 1.39(2) . ?
C2 C3 1.3900 . ?
C2 C7 1.3900 . ?
C3 H3 0.9500 . ?
C3 C4 1.3900 . ?
C4 H4 0.9500 . ?
C4 C5 1.3900 . ?
C5 C6 1.3900 . ?
C5 C99 1.548(17) . ?
C6 H6 0.9500 . ?
C6 C7 1.3900 . ?
C7 H7 0.9500 . ?
C8 H8 0.9500 . ?
C8 C11 1.38(2) . ?
C8 C29 1.34(2) . ?
C9 H9 0.9500 . ?
C9 C89 1.42(2) . ?
C9 C144 1.36(3) . ?
C10 C28 1.396(19) . ?
C10 C51 1.323(19) . ?
C11 H11 0.9500 . ?
C11 C12 1.417(18) . ?
C12 C25 1.364(19) . ?
C13 C94 1.41(2) . ?
C13 C97 1.33(2) . ?
C14 C15 1.3900 . ?
C14 C19 1.3900 . ?
C15 H15 0.9500 . ?
C15 C16 1.3900 . ?
C16 H16 0.9500 . ?
C16 C17 1.3900 . ?
C17 C18 1.3900 . ?
C17 C146 1.53(2) . ?
C18 H18 0.9500 . ?
C18 C19 1.3900 . ?
C19 H19 0.9500 . ?
C20 H20 0.9500 . ?
C20 C24 1.357(19) . ?
C20 C86 1.41(2) . ?
C21 C61 1.33(2) . ?
C21 C113 1.40(2) . ?
C22 C78 1.39(2) . ?
C22 C93 1.35(2) . ?
C22 C102 1.53(2) . ?
C23 H23 0.9500 . ?
C23 C24 1.375(19) . ?
C23 C36 1.42(2) . ?
C25 H25 0.9500 . ?
C25 C63 1.37(2) . ?
C26 C92 1.38(2) . ?
C26 C96 1.36(2) . ?
C27 H27 0.9500 . ?
C27 C52 1.44(2) . ?
C27 C126 1.36(3) . ?
C28 H28 0.9500 . ?
C28 C78 1.327(19) . ?
C29 C63 1.41(2) . ?
C29 C98 1.53(2) . ?
C30 C31 1.3900 . ?
C30 C35 1.3900 . ?
C31 H31 0.9500 . ?
C31 C32 1.3900 . ?
C32 H32 0.9500 . ?
C32 C33 1.3900 . ?
C33 C34 1.3900 . ?
C33 C111 1.59(2) . ?
C34 H34 0.9500 . ?
C34 C35 1.3900 . ?
C35 H35 0.9500 . ?
C36 H36 0.9500 . ?
C36 C164 1.36(2) . ?
C37 C38 1.3900 . ?
C37 C42 1.3900 . ?
C38 H38 0.9500 . ?
C38 C39 1.3900 . ?
C39 H39 0.9500 . ?
C39 C40 1.3900 . ?
C40 C41 1.3900 . ?
C40 C132 1.559(19) . ?
C41 H41 0.9500 . ?
C41 C42 1.3900 . ?
C42 H42 0.9500 . ?
C43 C44 1.3900 . ?
C43 C48 1.3900 . ?
C44 H44 0.9500 . ?
C44 C45 1.3900 . ?
C45 H45 0.9500 . ?
C45 C46 1.3900 . ?
C46 C47 1.3900 . ?
C46 C168 1.59(2) . ?
C47 H47 0.9500 . ?
C47 C48 1.3900 . ?
C48 H48 0.9500 . ?
C49 C52 1.40(2) . ?
C49 C125 1.381(19) . ?
C50 H50 0.9500 . ?
C50 C87 1.44(2) . ?
C50 C90 1.40(2) . ?
C51 H51 0.9500 . ?
C51 C93 1.44(2) . ?
C52 H52 0.9500 . ?
C53 H53 0.9500 . ?
C53 C147 1.43(2) . ?
C54 H54 0.9500 . ?
C54 C114 1.35(2) . ?
C54 C118 1.42(2) . ?
C55 C56 1.3900 . ?
C55 C60 1.3900 . ?
C56 H56 0.9500 . ?
C56 C57 1.3900 . ?
C57 H57 0.9500 . ?
C57 C58 1.3900 . ?
C58 C59 1.3900 . ?
C58 C142 1.53(2) . ?
C59 H59 0.9500 . ?
C59 C60 1.3900 . ?
C60 H60 0.9500 . ?
C61 H61 0.9500 . ?
C61 C115 1.35(2) . ?
C62 H62A 0.9800 . ?
C62 H62B 0.9800 . ?
C62 H62C 0.9800 . ?
C62 C164 1.49(2) . ?
C63 H63 0.9500 . ?
C64 C65 1.3900 . ?
C64 C69 1.3900 . ?
C64 C129 1.60(2) . ?
C65 H65 0.9500 . ?
C65 C66 1.3900 . ?
C66 H66 0.9500 . ?
C66 C67 1.3900 . ?
C67 C68 1.3900 . ?
C68 H68 0.9500 . ?
C68 C69 1.3900 . ?
C69 H69 0.9500 . ?
C70 C90 1.39(3) . ?
C70 C155 1.31(3) . ?
C70 C161 1.61(3) . ?
C71 C101 1.33(3) . ?
C71 C103 1.38(3) . ?
C71 C166 1.51(3) . ?
C72 C73 1.3900 . ?
C72 C77 1.3900 . ?
C73 H73 0.9500 . ?
C73 C74 1.3900 . ?
C74 H74 0.9500 . ?
C74 C75 1.3900 . ?
C75 C76 1.3900 . ?
C75 C133 1.52(2) . ?
C76 H76 0.9500 . ?
C76 C77 1.3900 . ?
C77 H77 0.9500 . ?
C78 H78 0.9500 . ?
C79 C131 1.34(3) . ?
C79 C147 1.37(3) . ?
C79 C159 1.58(3) . ?
C80 C81 1.3900 . ?
C80 C85 1.3900 . ?
C81 H81 0.9500 . ?
C81 C82 1.3900 . ?
C82 H82 0.9500 . ?
C82 C83 1.3900 . ?
C83 C84 1.3900 . ?
C83 C162 1.57(2) . ?
C84 H84 0.9500 . ?
C84 C85 1.3900 . ?
C85 H85 0.9500 . ?
C86 H86 0.9500 . ?
C86 C164 1.39(2) . ?
C87 C112 1.39(2) . ?
C88 H88 0.9500 . ?
C88 C101 1.34(2) . ?
C88 C116 1.36(2) . ?
C89 H89 0.9500 . ?
C89 C114 1.38(2) . ?
C90 H90 0.9500 . ?
C91 H91 0.9500 . ?
C91 C131 1.39(2) . ?
C92 H92 0.9500 . ?
C92 C130 1.35(2) . ?
C93 H93 0.9500 . ?
C94 H94 0.9500 . ?
C94 C117 1.35(2) . ?
C95 H95A 0.9800 . ?
C95 H95B 0.9800 . ?
C95 H95C 0.9800 . ?
C95 C138 1.55(2) . ?
C96 H96 0.9500 . ?
C96 C160 1.38(3) . ?
C97 H97 0.9500 . ?
C97 C158 1.39(3) . ?
C98 H98A 0.9800 . ?
C98 H98B 0.9800 . ?
C98 H98C 0.9800 . ?
C99 H99A 0.9800 . ?
C99 H99B 0.9800 . ?
C99 H99C 0.9800 . ?
C100 C115 1.47(3) . ?
C100 C145 1.55(3) . ?
C100 C148 1.29(3) . ?
C101 H101 0.9500 . ?
C102 H10A 0.9800 . ?
C102 H10B 0.9800 . ?
C102 H10C 0.9800 . ?
C103 H103 0.9500 . ?
C103 C135 1.40(2) . ?
C104 H10D 0.9800 . ?
C104 H10E 0.9800 . ?
C104 H10F 0.9800 . ?
C104 C144 1.55(3) . ?
C105 C106 1.3900 . ?
C105 C110 1.3900 . ?
C106 H106 0.9500 . ?
C106 C107 1.3900 . ?
C107 H107 0.9500 . ?
C107 C108 1.3900 . ?
C108 C109 1.3900 . ?
C108 C167 1.57(3) . ?
C109 H109 0.9500 . ?
C109 C110 1.3900 . ?
C110 H110 0.9500 . ?
C111 H11A 0.9800 . ?
C111 H11B 0.9800 . ?
C111 H11C 0.9800 . ?
C112 H112 0.9500 . ?
C112 C155 1.36(3) . ?
C113 H113 0.9500 . ?
C113 C148 1.43(3) . ?
C115 H115 0.9500 . ?
C116 C135 1.37(2) . ?
C117 H117 0.9500 . ?
C117 C163 1.34(3) . ?
C118 H118 0.9500 . ?
C118 C144 1.34(3) . ?
C119 H119 0.9500 . ?
C119 C120 1.3900 . ?
C119 C124 1.3900 . ?
C120 H120 0.9500 . ?
C120 C121 1.3900 . ?
C121 C122 1.3900 . ?
C122 H122 0.9500 . ?
C122 C123 1.3900 . ?
C123 H123 0.9500 . ?
C123 C124 1.3900 . ?
C124 C156 1.528(7) . ?
C125 H125 0.9500 . ?
C125 C127 1.40(2) . ?
C126 C127 1.28(3) . ?
C126 C128 1.59(3) . ?
C127 H127 0.9500 . ?
C128 H12A 0.9800 . ?
C128 H12B 0.9800 . ?
C128 H12C 0.9800 . ?
C129 H12D 0.9800 . ?
C129 H12E 0.9800 . ?
C129 H12F 0.9800 . ?
C130 H130 0.9500 . ?
C130 C143 1.36(3) . ?
C131 H131 0.9500 . ?
C132 H13A 0.9800 . ?
C132 H13B 0.9800 . ?
C132 H13C 0.9800 . ?
C133 H13D 0.9800 . ?
C133 H13E 0.9800 . ?
C133 H13F 0.9800 . ?
C134 H13G 0.9800 . ?
C134 H13H 0.9800 . ?
C134 H13I 0.9800 . ?
C134 C154 1.50(2) . ?
C135 H135 0.9500 . ?
C136 H136 0.9500 . ?
C136 C137 1.3900 . ?
C136 C141 1.3900 . ?
C137 H137 0.9500 . ?
C137 C138 1.3900 . ?
C138 C139 1.3900 . ?
C139 H139 0.9500 . ?
C139 C140 1.3900 . ?
C140 H140 0.9500 . ?
C140 C141 1.3900 . ?
C142 H14A 0.9799 . ?
C142 H14B 0.9800 . ?
C142 H14C 0.9799 . ?
C143 C160 1.42(3) . ?
C143 C165 1.56(3) . ?
C145 H14D 0.9800 . ?
C145 H14E 0.9800 . ?
C145 H14F 0.9800 . ?
C146 H14G 0.9800 . ?
C146 H14H 0.9800 . ?
C146 H14I 0.9800 . ?
C147 H147 0.9500 . ?
C148 H148 0.9500 . ?
C149 H149 0.9500 . ?
C149 C150 1.3900 . ?
C149 C154 1.3900 . ?
C150 H150 0.9500 . ?
C150 C151 1.3900 . ?
C151 C152 1.3900 . ?
C152 H152 0.9500 . ?
C152 C153 1.3900 . ?
C153 H153 0.9500 . ?
C153 C154 1.3900 . ?
C155 H155 0.9500 . ?
C156 H15A 0.9800 . ?
C156 H15B 0.9800 . ?
C156 H15C 0.9800 . ?
C157 H15D 0.9800 . ?
C157 H15E 0.9800 . ?
C157 H15F 0.9800 . ?
C157 C163 1.58(3) . ?
C158 H158 0.9500 . ?
C158 C163 1.44(3) . ?
C159 H15G 0.9800 . ?
C159 H15H 0.9800 . ?
C159 H15I 0.9800 . ?
C160 H160 0.9500 . ?
C161 H16A 0.9800 . ?
C161 H16B 0.9800 . ?
C161 H16C 0.9800 . ?
C162 H16D 0.9800 . ?
C162 H16E 0.9800 . ?
C162 H16F 0.9800 . ?
C165 H16G 0.9800 . ?
C165 H16H 0.9800 . ?
C165 H16I 0.9800 . ?
C166 H16J 0.9800 . ?
C166 H16K 0.9800 . ?
C166 H16L 0.9800 . ?
C167 H16M 0.9800 . ?
C167 H16N 0.9800 . ?
C167 H16O 0.9800 . ?
C168 H16P 0.9800 . ?
C168 H16Q 0.9800 . ?
C168 H16R 0.9800 . ?

loop_
_geom_torsion_atom_site_label_1
_geom_torsion_atom_site_label_2
_geom_torsion_atom_site_label_3
_geom_torsion_atom_site_label_4
_geom_torsion
_geom_torsion_site_symmetry_1
_geom_torsion_site_symmetry_2
_geom_torsion_site_symmetry_3
_geom_torsion_site_symmetry_4
_geom_torsion_publ_flag
Ni9 S19 C141 C136 -45.6(7) . . . . ?
Ni9 S19 C141 C140 134.9(6) . . . . ?
Ni9 S20 C2 C3 -133.6(5) . . . . ?
Ni9 S20 C2 C7 46.6(6) . . . . ?
Ni9 S22 C121 C120 -138.0(5) . . . . ?
Ni9 S22 C121 C122 37.3(8) . . . . ?
Ni9 S21 C80 C81 -33.0(8) . . . . ?
Ni9 S21 C80 C85 144.9(6) . . . . ?
Ni7 S18 C72 C73 61.3(6) . . . . ?
Ni7 S18 C72 C77 -124.1(6) . . . . ?
Ni7 S17 C151 C150 -52.3(7) . . . . ?
Ni7 S17 C151 C152 128.8(5) . . . . ?
Ni7 S16 C49 C52 -51.8(12) . . . . ?
Ni7 S16 C49 C125 129.2(11) . . . . ?
Ni7 S15 C21 C61 -146.0(14) . . . . ?
Ni7 S15 C21 C113 38.6(16) . . . . ?
Ni4 S10 C67 C66 -49.4(7) . . . . ?
Ni4 S10 C67 C68 133.1(5) . . . . ?
Ni4 S9 C37 C38 -145.2(6) . . . . ?
Ni4 S9 C37 C42 39.5(7) . . . . ?
Ni4 S12 C13 C94 -125.0(13) . . . . ?
Ni4 S12 C13 C97 62.5(14) . . . . ?
Ni4 S11 C114 C54 140.8(11) . . . . ?
Ni4 S11 C114 C89 -45.5(12) . . . . ?
Ni8 S18 C72 C73 146.6(6) . . . . ?
Ni8 S18 C72 C77 -38.8(7) . . . . ?
Ni8 S17 C151 C150 37.2(7) . . . . ?
Ni8 S17 C151 C152 -141.7(5) . . . . ?
Ni8 S19 C141 C136 55.8(7) . . . . ?
Ni8 S19 C141 C140 -123.7(6) . . . . ?
Ni8 S20 C2 C3 126.9(5) . . . . ?
Ni8 S20 C2 C7 -52.8(6) . . . . ?
Ni11 S2 C24 C20 107.9(11) . . . . ?
Ni11 S2 C24 C23 -72.3(12) . . . . ?
Ni11 S23 C30 C31 47.0(6) . . . . ?
Ni11 S23 C30 C35 -131.4(5) . . . . ?
Ni11 S1 C43 C44 -148.4(5) . . . . ?
Ni11 S1 C43 C48 28.1(8) . . . . ?
Ni11 S24 C14 C15 133.2(6) . . . . ?
Ni11 S24 C14 C19 -52.9(7) . . . . ?
Ni6 S16 C49 C52 39.2(12) . . . . ?
Ni6 S16 C49 C125 -139.8(10) . . . . ?
Ni6 S15 C21 C61 -60.1(15) . . . . ?
Ni6 S15 C21 C113 124.5(14) . . . . ?
Ni6 S14 C1 C53 -139.0(12) . . . . ?
Ni6 S14 C1 C91 35.5(15) . . . . ?
Ni6 S13 C10 C28 -78.5(12) . . . . ?
Ni6 S13 C10 C51 105.0(12) . . . . ?
Ni12 S2 C24 C20 -149.7(10) . . . . ?
Ni12 S2 C24 C23 30.1(13) . . . . ?
Ni12 S1 C43 C44 111.1(6) . . . . ?
Ni12 S1 C43 C48 -72.4(7) . . . . ?
Ni12 S4 C55 C56 -133.1(5) . . . . ?
Ni12 S4 C55 C60 45.5(7) . . . . ?
Ni12 S3 C26 C92 121.0(14) . . . . ?
Ni12 S3 C26 C96 -74.7(15) . . . . ?
Ni5 S14 C1 C53 120.1(12) . . . . ?
Ni5 S14 C1 C91 -65.4(14) . . . . ?
Ni5 S12 C13 C94 -39.6(15) . . . . ?
Ni5 S12 C13 C97 147.9(13) . . . . ?
Ni5 S13 C10 C28 23.8(13) . . . . ?
Ni5 S13 C10 C51 -152.6(11) . . . . ?
Ni5 S11 C114 C54 -129.6(11) . . . . ?
Ni5 S11 C114 C89 44.1(12) . . . . ?
Ni10 S23 C30 C31 -42.2(6) . . . . ?
Ni10 S23 C30 C35 139.4(5) . . . . ?
Ni10 S24 C14 C15 47.8(7) . . . . ?
Ni10 S24 C14 C19 -138.4(6) . . . . ?
Ni10 S22 C121 C120 133.2(5) . . . . ?
Ni10 S22 C121 C122 -51.6(8) . . . . ?
Ni10 S21 C80 C81 -116.6(7) . . . . ?
Ni10 S21 C80 C85 61.3(7) . . . . ?
Ni1 S4 C55 C56 137.5(5) . . . . ?
Ni1 S4 C55 C60 -43.8(7) . . . . ?
Ni1 S3 C26 C92 35.7(16) . . . . ?
Ni1 S3 C26 C96 -160.0(14) . . . . ?
Ni1 S5 C87 C50 -50.1(13) . . . . ?
Ni1 S5 C87 C112 132.7(12) . . . . ?
Ni1 S6 C105 C106 68.9(7) . . . . ?
Ni1 S6 C105 C110 -109.2(7) . . . . ?
Ni3 S10 C67 C66 39.3(7) . . . . ?
Ni3 S10 C67 C68 -138.2(5) . . . . ?
Ni3 S7 C12 C11 -63.7(12) . . . . ?
Ni3 S7 C12 C25 119.3(11) . . . . ?
Ni3 S9 C37 C38 -60.9(7) . . . . ?
Ni3 S9 C37 C42 123.7(6) . . . . ?
Ni3 S8 C116 C88 55.1(15) . . . . ?
Ni3 S8 C116 C135 -132.4(12) . . . . ?
Ni2 S7 C12 C11 35.3(12) . . . . ?
Ni2 S7 C12 C25 -141.7(11) . . . . ?
Ni2 S8 C116 C88 -43.9(16) . . . . ?
Ni2 S8 C116 C135 128.6(12) . . . . ?
Ni2 S5 C87 C50 38.8(13) . . . . ?
Ni2 S5 C87 C112 -138.4(12) . . . . ?
Ni2 S6 C105 C106 151.3(6) . . . . ?
Ni2 S6 C105 C110 -26.8(8) . . . . ?
S10 C67 C68 C69 177.6(8) . . . . ?
S18 C72 C73 C74 174.7(8) . . . . ?
S18 C72 C77 C76 -174.4(9) . . . . ?
S17 C151 C152 C153 178.9(8) . . . . ?
S23 C30 C31 C32 -178.4(7) . . . . ?
S23 C30 C35 C34 178.4(7) . . . . ?
S16 C49 C52 C27 -177.4(11) . . . . ?
S16 C49 C125 C127 178.7(12) . . . . ?
S15 C21 C61 C115 -175.7(16) . . . . ?
S15 C21 C113 C148 -179.2(16) . . . . ?
S14 C1 C53 C147 -177.4(13) . . . . ?
S14 C1 C91 C131 -178.3(14) . . . . ?
S7 C12 C25 C63 175.6(13) . . . . ?
S1 C43 C44 C45 176.6(9) . . . . ?
S1 C43 C48 C47 -176.4(9) . . . . ?
S9 C37 C38 C39 -175.4(9) . . . . ?
S9 C37 C42 C41 175.3(9) . . . . ?
S8 C116 C135 C103 177.3(14) . . . . ?
S24 C14 C15 C16 173.8(9) . . . . ?
S24 C14 C19 C18 -173.9(9) . . . . ?
S20 C2 C3 C4 -179.7(7) . . . . ?
S20 C2 C7 C6 179.7(8) . . . . ?
S4 C55 C56 C57 178.7(8) . . . . ?
S4 C55 C60 C59 -178.6(8) . . . . ?
S3 C26 C92 C130 173.8(17) . . . . ?
S3 C26 C96 C160 -176.0(18) . . . . ?
S22 C121 C122 C123 -175.1(9) . . . . ?
S12 C13 C94 C117 -174.2(15) . . . . ?
S12 C13 C97 C158 177.8(16) . . . . ?
S13 C10 C28 C78 179.1(11) . . . . ?
S13 C10 C51 C93 -177.3(13) . . . . ?
S21 C80 C81 C82 177.9(10) . . . . ?
S21 C80 C85 C84 -177.9(10) . . . . ?
S5 C87 C112 C155 177.4(15) . . . . ?
S6 C105 C106 C107 -178.2(9) . . . . ?
S6 C105 C110 C109 178.1(10) . . . . ?
C1 C53 C147 C79 -10(3) . . . . ?
C1 C91 C131 C79 2(3) . . . . ?
C2 C3 C4 C5 0.0 . . . . ?
C3 C2 C7 C6 0.0 . . . . ?
C3 C4 C5 C6 0.0 . . . . ?
C3 C4 C5 C99 174.8(15) . . . . ?
C4 C5 C6 C7 0.0 . . . . ?
C5 C6 C7 C2 0.0 . . . . ?
C7 C2 C3 C4 0.0 . . . . ?
C8 C11 C12 S7 -174.3(11) . . . . ?
C8 C11 C12 C25 3(2) . . . . ?
C8 C29 C63 C25 5(2) . . . . ?
C9 C89 C114 S11 -175.6(10) . . . . ?
C9 C89 C114 C54 -2(2) . . . . ?
C10 C28 C78 C22 4(2) . . . . ?
C10 C51 C93 C22 -7(3) . . . . ?
C11 C8 C29 C63 -4(2) . . . . ?
C11 C8 C29 C98 -177.3(16) . . . . ?
C11 C12 C25 C63 -1(2) . . . . ?
C12 C25 C63 C29 -2(2) . . . . ?
C13 C94 C117 C163 0(3) . . . . ?
C13 C97 C158 C163 -7(3) . . . . ?
C14 C15 C16 C17 0.0 . . . . ?
C15 C14 C19 C18 0.0 . . . . ?
C15 C16 C17 C18 0.0 . . . . ?
C15 C16 C17 C146 178.8(17) . . . . ?
C16 C17 C18 C19 0.0 . . . . ?
C17 C18 C19 C14 0.0 . . . . ?
C19 C14 C15 C16 0.0 . . . . ?
C20 C86 C164 C36 2(2) . . . . ?
C20 C86 C164 C62 179.4(15) . . . . ?
C21 C61 C115 C100 0(3) . . . . ?
C21 C113 C148 C100 -11(4) . . . . ?
C23 C36 C164 C62 -176.6(15) . . . . ?
C23 C36 C164 C86 1(2) . . . . ?
C24 C20 C86 C164 -2(2) . . . . ?
C24 C23 C36 C164 -4(2) . . . . ?
C26 C92 C130 C143 -2(4) . . . . ?
C26 C96 C160 C143 6(4) . . . . ?
C27 C126 C127 C125 -1(3) . . . . ?
C28 C10 C51 C93 6(2) . . . . ?
C29 C8 C11 C12 0(2) . . . . ?
C30 C31 C32 C33 0.0 . . . . ?
C31 C30 C35 C34 0.0 . . . . ?
C31 C32 C33 C34 0.0 . . . . ?
C31 C32 C33 C111 -178.2(13) . . . . ?
C32 C33 C34 C35 0.0 . . . . ?
C33 C34 C35 C30 0.0 . . . . ?
C35 C30 C31 C32 0.0 . . . . ?
C36 C23 C24 S2 -175.4(11) . . . . ?
C36 C23 C24 C20 4(2) . . . . ?
C37 C38 C39 C40 0.0 . . . . ?
C38 C37 C42 C41 0.0 . . . . ?
C38 C39 C40 C41 0.0 . . . . ?
C38 C39 C40 C132 -175.6(16) . . . . ?
C39 C40 C41 C42 0.0 . . . . ?
C40 C41 C42 C37 0.0 . . . . ?
C42 C37 C38 C39 0.0 . . . . ?
C43 C44 C45 C46 0.0 . . . . ?
C44 C43 C48 C47 0.0 . . . . ?
C44 C45 C46 C47 0.0 . . . . ?
C44 C45 C46 C168 176.5(18) . . . . ?
C45 C46 C47 C48 0.0 . . . . ?
C46 C47 C48 C43 0.0 . . . . ?
C48 C43 C44 C45 0.0 . . . . ?
C49 C125 C127 C126 0(3) . . . . ?
C50 C87 C112 C155 0(2) . . . . ?
C51 C10 C28 C78 -5(2) . . . . ?
C52 C27 C126 C127 2(3) . . . . ?
C52 C27 C126 C128 -175.7(15) . . . . ?
C52 C49 C125 C127 0(2) . . . . ?
C53 C1 C91 C131 -4(3) . . . . ?
C54 C118 C144 C9 0(3) . . . . ?
C54 C118 C144 C104 179.4(18) . . . . ?
C55 C56 C57 C58 0.0 . . . . ?
C56 C55 C60 C59 0.0 . . . . ?
C56 C57 C58 C59 0.0 . . . . ?
C56 C57 C58 C142 177.0(17) . . . . ?
C57 C58 C59 C60 0.0 . . . . ?
C58 C59 C60 C55 0.0 . . . . ?
C60 C55 C56 C57 0.0 . . . . ?
C61 C21 C113 C148 5(3) . . . . ?
C64 C65 C66 C67 0.0 . . . . ?
C65 C64 C69 C68 0.0 . . . . ?
C65 C66 C67 S10 -177.5(8) . . . . ?
C65 C66 C67 C68 0.0 . . . . ?
C66 C67 C68 C69 0.0 . . . . ?
C67 C68 C69 C64 0.0 . . . . ?
C69 C64 C65 C66 0.0 . . . . ?
C71 C103 C135 C116 2(3) . . . . ?
C72 C73 C74 C75 0.0 . . . . ?
C73 C72 C77 C76 0.0 . . . . ?
C73 C74 C75 C76 0.0 . . . . ?
C73 C74 C75 C133 178.2(15) . . . . ?
C74 C75 C76 C77 0.0 . . . . ?
C75 C76 C77 C72 0.0 . . . . ?
C77 C72 C73 C74 0.0 . . . . ?
C78 C22 C93 C51 5(2) . . . . ?
C80 C81 C82 C83 0.0 . . . . ?
C81 C80 C85 C84 0.0 . . . . ?
C81 C82 C83 C84 0.0 . . . . ?
C81 C82 C83 C162 -175.4(17) . . . . ?
C82 C83 C84 C85 0.0 . . . . ?
C83 C84 C85 C80 0.0 . . . . ?
C85 C80 C81 C82 0.0 . . . . ?
C86 C20 C24 S2 178.1(11) . . . . ?
C86 C20 C24 C23 -2(2) . . . . ?
C87 C50 C90 C70 3(3) . . . . ?
C87 C112 C155 C70 -2(3) . . . . ?
C88 C116 C135 C103 -10(3) . . . . ?
C89 C9 C144 C104 -179.3(18) . . . . ?
C89 C9 C144 C118 0(3) . . . . ?
C90 C50 C87 S5 -177.8(13) . . . . ?
C90 C50 C87 C112 -1(2) . . . . ?
C90 C70 C155 C112 5(3) . . . . ?
C91 C1 C53 C147 8(3) . . . . ?
C92 C26 C96 C160 -11(3) . . . . ?
C92 C130 C143 C160 -3(4) . . . . ?
C92 C130 C143 C165 172(2) . . . . ?
C93 C22 C78 C28 -4(2) . . . . ?
C94 C13 C97 C158 5(3) . . . . ?
C94 C117 C163 C157 178(2) . . . . ?
C94 C117 C163 C158 -2(4) . . . . ?
C95 C138 C139 C140 -174.1(16) . . . . ?
C96 C26 C92 C130 9(3) . . . . ?
C97 C13 C94 C117 -2(3) . . . . ?
C97 C158 C163 C117 6(3) . . . . ?
C97 C158 C163 C157 -174(2) . . . . ?
C98 C29 C63 C25 178.6(16) . . . . ?
C99 C5 C6 C7 -175.1(14) . . . . ?
C101 C71 C103 C135 6(3) . . . . ?
C101 C88 C116 S8 -177.7(15) . . . . ?
C101 C88 C116 C135 10(3) . . . . ?
C102 C22 C78 C28 -179.4(16) . . . . ?
C102 C22 C93 C51 -179.1(16) . . . . ?
C103 C71 C101 C88 -7(3) . . . . ?
C105 C106 C107 C108 0.0 . . . . ?
C106 C105 C110 C109 0.0 . . . . ?
C106 C107 C108 C109 0.0 . . . . ?
C106 C107 C108 C167 178.4(19) . . . . ?
C107 C108 C109 C110 0.0 . . . . ?
C108 C109 C110 C105 0.0 . . . . ?
C110 C105 C106 C107 0.0 . . . . ?
C111 C33 C34 C35 178.2(13) . . . . ?
C113 C21 C61 C115 0(3) . . . . ?
C114 C54 C118 C144 -1(2) . . . . ?
C115 C100 C148 C113 11(4) . . . . ?
C116 C88 C101 C71 -1(3) . . . . ?
C118 C54 C114 S11 176.0(12) . . . . ?
C118 C54 C114 C89 2(2) . . . . ?
C119 C120 C121 S22 175.3(9) . . . . ?
C119 C120 C121 C122 0.0 . . . . ?
C120 C119 C124 C123 0.0 . . . . ?
C120 C119 C124 C156 177.9(17) . . . . ?
C120 C121 C122 C123 0.0 . . . . ?
C121 C122 C123 C124 0.0 . . . . ?
C122 C123 C124 C119 0.0 . . . . ?
C122 C123 C124 C156 -177.8(18) . . . . ?
C124 C119 C120 C121 0.0 . . . . ?
C125 C49 C52 C27 2(2) . . . . ?
C126 C27 C52 C49 -3(2) . . . . ?
C128 C126 C127 C125 177.0(17) . . . . ?
C129 C64 C65 C66 177.5(14) . . . . ?
C129 C64 C69 C68 -177.3(15) . . . . ?
C130 C143 C160 C96 1(4) . . . . ?
C131 C79 C147 C53 8(3) . . . . ?
C132 C40 C41 C42 175.5(17) . . . . ?
C133 C75 C76 C77 -178.3(14) . . . . ?
C136 C137 C138 C95 173.9(17) . . . . ?
C136 C137 C138 C139 0.0 . . . . ?
C137 C136 C141 S19 -179.5(9) . . . . ?
C137 C136 C141 C140 0.0 . . . . ?
C137 C138 C139 C140 0.0 . . . . ?
C138 C139 C140 C141 0.0 . . . . ?
C139 C140 C141 S19 179.5(9) . . . . ?
C139 C140 C141 C136 0.0 . . . . ?
C141 C136 C137 C138 0.0 . . . . ?
C142 C58 C59 C60 -176.9(17) . . . . ?
C144 C9 C89 C114 1(2) . . . . ?
C145 C100 C115 C61 175(2) . . . . ?
C145 C100 C148 C113 -170(2) . . . . ?
C146 C17 C18 C19 -178.9(16) . . . . ?
C147 C79 C131 C91 -4(3) . . . . ?
C148 C100 C115 C61 -5(3) . . . . ?
C149 C150 C151 S17 -178.9(8) . . . . ?
C149 C150 C151 C152 0.0 . . . . ?
C150 C149 C154 C134 -179.5(15) . . . . ?
C150 C149 C154 C153 0.0 . . . . ?
C150 C151 C152 C153 0.0 . . . . ?
C151 C152 C153 C154 0.0 . . . . ?
C152 C153 C154 C134 179.6(15) . . . . ?
C152 C153 C154 C149 0.0 . . . . ?
C154 C149 C150 C151 0.0 . . . . ?
C155 C70 C90 C50 -5(3) . . . . ?
C159 C79 C131 C91 174(2) . . . . ?
C159 C79 C147 C53 -170(2) . . . . ?
C161 C70 C90 C50 177.2(18) . . . . ?
C161 C70 C155 C112 -178(2) . . . . ?
C162 C83 C84 C85 175.2(18) . . . . ?
C165 C143 C160 C96 -174(3) . . . . ?
C166 C71 C101 C88 -180(2) . . . . ?
C166 C71 C103 C135 178(2) . . . . ?
C167 C108 C109 C110 -178.5(18) . . . . ?
C168 C46 C47 C48 -176.8(16) . . . . ?

loop_
_twin_individual_id
_twin_individual_mass_fraction_refined
1 0.67(2)
2 0.33(2)

loop_
_smtbx_masks_void_nr
_smtbx_masks_void_average_x
_smtbx_masks_void_average_y
_smtbx_masks_void_average_z
_smtbx_masks_void_volume
_smtbx_masks_void_count_electrons
_smtbx_masks_void_content
1 0.059 0.012 0.008 1905.3 0.0 ?
2 0.560 0.522 0.508 182.9 0.0 ?
